data_1565022
loop_
_publ_author_name
'Qi, Feng'
'Jones, Leighton O.'
'Jiang, Kui'
'Jang, Sei-Hum'
'Kaminsky, Werner'
'Oh, Jiyeon'
'Zhang, Hongna'
'Cai, Zongwei'
'Yang, Changduk'
'Kohlstedt, Kevin L.'
'Schatz, George C.'
'Lin, Francis R.'
'Marks, Tobin J.'
'Jen, Alex K.-Y.'

_publ_section_title
;
 Regiospecific <i>N</i>-alkyl substitution tunes the molecular packing of
 high-performance non-fullerene acceptors.
;
_journal_issue 1
_journal_name_full 'Materials horizons'
_journal_page_first 403
_journal_page_last 410
_journal_paper_doi 10.1039/d1mh01127h
_journal_volume 9
_journal_year 2022
_chemical_formula_moiety 'C81 H85 F4 N9 O2 S2 Se2'
_chemical_formula_sum 'C81 H85 F4 N9 O2 S2 Se2'
_chemical_formula_weight 1514.61
_space_group_IT_number 14
_space_group_name_Hall '-P 2ybc'
_space_group_name_H-M_alt 'P 1 21/c 1'
_symmetry_cell_setting monoclinic
_symmetry_Int_Tables_number 14
_symmetry_space_group_name_Hall '-P 2ybc'
_symmetry_space_group_name_H-M 'P 1 21/c 1'
_atom_sites_solution_hydrogens geom
_atom_sites_solution_primary direct
_atom_sites_solution_secondary difmap
_audit_conform_dict_location ftp://ftp.iucr.org/pub/cif_core.dic
_audit_conform_dict_name cif_core.dic
_audit_conform_dict_version 2.4.3
_audit_creation_date 2021-04-20T11:07:12-00:00
_audit_creation_method 'WinGX routine CIF_UPDATE'
_audit_update_record
;
2021-08-31 deposited with the CCDC.	2021-09-30 downloaded from the CCDC.
;
_cell_angle_alpha 90.000
_cell_angle_beta 99.927(3)
_cell_angle_gamma 90.000
_cell_formula_units_Z 12
_cell_length_a 13.938(1)
_cell_length_b 52.166(2)
_cell_length_c 31.942(1)
_cell_measurement_reflns_used 6279
_cell_measurement_temperature 100(2)
_cell_measurement_theta_max 16.53
_cell_measurement_theta_min 2.17
_cell_measurement_wavelength 0.71073
_cell_volume 22877(2)
_computing_cell_refinement 'SAINT V8.34A integration software'
_computing_data_collection 'Bruker APEX2 software'
_computing_data_reduction 'SORTAV (Blessing, 1995)'
_computing_molecular_graphics 'ORTEP-3 for Windows (Farrugia, 2012)'
_computing_publication_material 'WinGX publication routines (Farrugia, 2012)'
_computing_structure_refinement 'SHELXL-2018/3 (Sheldrick, 2018)'
_computing_structure_solution 'SHELXS-2013 (Sheldrick, 2008)'
_diffrn_ambient_temperature 100(2)
_diffrn_detector 'APEX-II CCD'
_diffrn_measured_fraction_theta_full 0.999
_diffrn_measured_fraction_theta_max 0.999
_diffrn_measurement_device '\k-geometry diffractometer'
_diffrn_measurement_device_type 'Bruker APEX-II'
_diffrn_measurement_method '\f or \w oscillation scans'
_diffrn_orient_matrix_UB_11 -0.050115
_diffrn_orient_matrix_UB_12 0.006742
_diffrn_orient_matrix_UB_13 0.016102
_diffrn_orient_matrix_UB_21 -0.021194
_diffrn_orient_matrix_UB_22 -0.017924
_diffrn_orient_matrix_UB_23 0.004752
_diffrn_orient_matrix_UB_31 0.048423
_diffrn_orient_matrix_UB_32 -0.000867
_diffrn_orient_matrix_UB_33 0.026986
_diffrn_radiation_monochromator graphite
_diffrn_radiation_probe x-ray
_diffrn_radiation_type MoK\a
_diffrn_radiation_wavelength 0.71073
_diffrn_reflns_av_R_equivalents 0.1923
_diffrn_reflns_av_unetI/netI 0.2763
_diffrn_reflns_Laue_measured_fraction_full 0.999
_diffrn_reflns_Laue_measured_fraction_max 0.999
_diffrn_reflns_limit_h_max 15
_diffrn_reflns_limit_h_min -15
_diffrn_reflns_limit_k_max 57
_diffrn_reflns_limit_k_min -57
_diffrn_reflns_limit_l_max 35
_diffrn_reflns_limit_l_min -35
_diffrn_reflns_number 65010
_diffrn_reflns_point_group_measured_fraction_full 0.999
_diffrn_reflns_point_group_measured_fraction_max 0.999
_diffrn_reflns_theta_full 23.257
_diffrn_reflns_theta_max 23.257
_diffrn_reflns_theta_min 1.294
_diffrn_source 'sealed x-ray tube'
_diffrn_standards_number 0
_exptl_absorpt_coefficient_mu 1.087
_exptl_absorpt_correction_T_max 0.745
_exptl_absorpt_correction_T_min 0.648
_exptl_absorpt_correction_type multi-scan
_exptl_absorpt_process_details
;
SADABS-2012/1 - Bruker AXS area detector scaling and absorption correction
;
_exptl_crystal_colour black
_exptl_crystal_density_diffrn 1.319
_exptl_crystal_density_method 'not measured'
_exptl_crystal_description needle
_exptl_crystal_F_000 9432
_exptl_crystal_size_max 0.17
_exptl_crystal_size_mid 0.03
_exptl_crystal_size_min 0.02
_refine_diff_density_max 0.802
_refine_diff_density_min -0.7
_refine_diff_density_rms 0.097
_refine_ls_extinction_method none
_refine_ls_goodness_of_fit_ref 1.077
_refine_ls_hydrogen_treatment constr
_refine_ls_matrix_type full
_refine_ls_number_constraints 0
_refine_ls_number_parameters 2680
_refine_ls_number_reflns 32824
_refine_ls_number_restraints 4511
_refine_ls_restrained_S_all 1.096
_refine_ls_R_factor_all 0.3045
_refine_ls_R_factor_gt 0.1209
_refine_ls_shift/su_max 0.002
_refine_ls_shift/su_mean 0
_refine_ls_structure_factor_coef Fsqd
_refine_ls_weighting_details 'w=1/[\s^2^(Fo^2^)+(0.1000P)^2^+70.0000P] where P=(Fo^2^+2Fc^2^)/3'
_refine_ls_weighting_scheme calc
_refine_ls_wR_factor_gt 0.2666
_refine_ls_wR_factor_ref 0.3277
_reflns_Friedel_coverage 0
_reflns_number_gt 10439
_reflns_number_total 32824
_reflns_threshold_expression 'I > 2\s(I)'
_cod_data_source_file d1mh01127h2.cif
_cod_data_source_block mBzS-4F
_cod_depositor_comments 'Adding full bibliography for 1565020--1565022.cif.'
_cod_original_sg_symbol_H-M 'P 21/c'
_cod_database_code 1565022
_shelx_estimated_absorpt_t_min 0.837
_shelx_estimated_absorpt_t_max 0.979

loop_
_symmetry_equiv_pos_as_xyz
'x, y, z'
'-x, y+1/2, -z+1/2'
'-x, -y, -z'
'x, -y-1/2, z-1/2'

loop_
_atom_site_label
_atom_site_type_symbol
_atom_site_fract_x
_atom_site_fract_y
_atom_site_fract_z
_atom_site_U_iso_or_equiv
_atom_site_adp_type
_atom_site_occupancy
_atom_site_site_symmetry_order
_atom_site_calc_flag
_atom_site_refinement_flags_posn
_atom_site_refinement_flags_adp
_atom_site_refinement_flags_occupancy
_atom_site_disorder_assembly
_atom_site_disorder_group
N2 N 0.9008(8) 0.3561(2) 0.8155(3) 0.077(3) Uani 1 1 d D U . . .
N3 N 0.8640(8) 0.2748(2) 0.7450(3) 0.074(3) Uani 1 1 d D U . . .
N4 N 1.0204(10) 0.1998(3) 1.0126(4) 0.102(4) Uani 1 1 d D U . . .
N5 N 0.9927(11) 0.1207(3) 1.0371(5) 0.142(6) Uani 1 1 d D U . . .
O1 O 0.8610(7) 0.1643(2) 0.8263(3) 0.093(3) Uani 1 1 d D U . . .
F1 F 0.8258(9) 0.0625(2) 0.8417(4) 0.166(4) Uani 1 1 d D U . . .
F2 F 0.8835(9) 0.0568(2) 0.9250(4) 0.166(4) Uani 1 1 d D U . . .
S1 S 0.9348(3) 0.29273(8) 0.86338(11) 0.0803(12) Uani 1 1 d D U . . .
Se1 Se 0.88046(10) 0.21491(3) 0.81631(5) 0.0755(5) Uani 1 1 d D U . . .
C2 C 0.8888(10) 0.3408(2) 0.7812(4) 0.076(3) Uani 1 1 d D U . . .
C3 C 0.8901(10) 0.3139(2) 0.7782(4) 0.074(3) Uani 1 1 d D U . . .
C4 C 0.8667(9) 0.3011(2) 0.7380(4) 0.069(3) Uani 1 1 d D U . . .
C5 C 0.9054(10) 0.2949(2) 0.8085(3) 0.070(3) Uani 1 1 d D U . . .
C6 C 0.8864(9) 0.2709(2) 0.7890(3) 0.069(3) Uani 1 1 d D U . . .
C7 C 0.8951(9) 0.2501(2) 0.8174(3) 0.069(3) Uani 1 1 d D U . . .
C8 C 0.9215(9) 0.2598(2) 0.8598(3) 0.074(3) Uani 1 1 d D U . . .
C9 C 0.9358(10) 0.2408(2) 0.8910(4) 0.081(3) Uani 1 1 d D U . . .
C10 C 0.9183(10) 0.2157(2) 0.8765(3) 0.076(3) Uani 1 1 d D U . . .
C11 C 0.9302(9) 0.1950(2) 0.9049(4) 0.075(3) Uani 1 1 d D U . . .
H11 H 0.95276 0.200299 0.933406 0.09 Uiso 1 1 calc R U . . .
C12 C 0.9170(10) 0.1692(2) 0.9014(4) 0.080(3) Uani 1 1 d D U . . .
C13 C 0.8827(11) 0.1555(3) 0.8626(4) 0.090(4) Uani 1 1 d D U . . .
C14 C 0.8787(11) 0.1279(2) 0.8742(4) 0.094(4) Uani 1 1 d D U . . .
C15 C 0.8498(12) 0.1075(3) 0.8474(5) 0.116(4) Uani 1 1 d D U . . .
H15 H 0.827822 0.109985 0.817841 0.139 Uiso 1 1 calc R U . . .
C16 C 0.8543(14) 0.0827(3) 0.8659(5) 0.126(5) Uani 1 1 d D U . . .
C17 C 0.8847(14) 0.0813(3) 0.9087(5) 0.122(4) Uani 1 1 d D U . . .
C18 C 0.9105(12) 0.1009(3) 0.9356(5) 0.115(4) Uani 1 1 d D U . . .
H18 H 0.92813 0.098396 0.965392 0.138 Uiso 1 1 calc R U . . .
C19 C 0.9097(12) 0.1257(3) 0.9170(4) 0.101(4) Uani 1 1 d D U . . .
C20 C 0.9339(11) 0.1505(2) 0.9365(4) 0.091(3) Uani 1 1 d D U . . .
C21 C 0.9662(11) 0.1558(3) 0.9786(4) 0.089(4) Uani 1 1 d D U . . .
C22 C 0.9980(11) 0.1802(3) 0.9976(5) 0.081(4) Uani 1 1 d D U . . .
C23 C 0.9816(13) 0.1356(3) 1.0101(5) 0.106(5) Uani 1 1 d D U . . .
C24 C 0.9658(9) 0.2488(3) 0.9373(4) 0.090(4) Uani 1 1 d D U . . .
H24A H 0.993398 0.266331 0.938088 0.108 Uiso 1 1 calc R U . . .
H24B H 1.017851 0.237169 0.951053 0.108 Uiso 1 1 calc R U . . .
C25 C 0.8807(11) 0.2486(3) 0.9636(5) 0.111(5) Uani 1 1 d D U . . .
H25A H 0.849038 0.231503 0.961293 0.133 Uiso 1 1 calc R U . . .
H25B H 0.906994 0.251815 0.993924 0.133 Uiso 1 1 calc R U . . .
C26 C 0.8112(13) 0.2676(4) 0.9481(6) 0.163(7) Uani 1 1 d D U . . .
H26A H 0.796457 0.266331 0.916732 0.195 Uiso 1 1 calc R U . . .
H26B H 0.841055 0.284655 0.955211 0.195 Uiso 1 1 calc R U . . .
C27 C 0.7090(13) 0.2663(5) 0.9662(6) 0.182(7) Uani 1 1 d D U . . .
H27A H 0.662049 0.278697 0.950553 0.218 Uiso 1 1 calc R U . . .
H27B H 0.680801 0.248945 0.961732 0.218 Uiso 1 1 calc R U . . .
C28 C 0.7264(16) 0.2726(5) 1.0119(7) 0.212(9) Uani 1 1 d D U . . .
H28A H 0.752275 0.290259 1.015458 0.254 Uiso 1 1 calc R U . . .
H28B H 0.777538 0.26093 1.026497 0.254 Uiso 1 1 calc R U . . .
C29 C 0.6358(16) 0.2706(4) 1.0347(7) 0.194(9) Uani 1 1 d D U . . .
H29A H 0.655111 0.275119 1.06472 0.291 Uiso 1 1 calc R U . . .
H29B H 0.585196 0.282478 1.021216 0.291 Uiso 1 1 calc R U . . .
H29C H 0.610532 0.253064 1.032288 0.291 Uiso 1 1 calc R U . . .
C30 C 0.8323(10) 0.2522(2) 0.7192(4) 0.098(4) Uani 1 1 d D U . . .
H30A H 0.867054 0.237121 0.733398 0.117 Uiso 1 1 calc R U . . .
H30B H 0.854366 0.254236 0.691516 0.117 Uiso 1 1 calc DR U . . .
C31 C 0.7262(11) 0.2459(3) 0.7103(7) 0.167(5) Uani 1 1 d D U . . .
H31 H 0.72304 0.238908 0.739174 0.2 Uiso 1 1 calc R U . . .
C32 C 0.6542(12) 0.2641(3) 0.7103(7) 0.154(6) Uani 1 1 d D U . . .
H32A H 0.658814 0.274859 0.685134 0.185 Uiso 1 1 calc R U . . .
H32B H 0.679207 0.275026 0.735197 0.185 Uiso 1 1 calc R U . . .
C33 C 0.5495(12) 0.2626(4) 0.7106(7) 0.161(7) Uani 1 1 d D U . . .
H33A H 0.519741 0.270904 0.683581 0.194 Uiso 1 1 calc R U . . .
H33B H 0.534687 0.244097 0.706455 0.194 Uiso 1 1 calc R U . . .
C34 C 0.4890(17) 0.2706(6) 0.7400(8) 0.237(9) Uani 1 1 d D U . . .
H34A H 0.523304 0.284996 0.756304 0.284 Uiso 1 1 calc R U . . .
H34B H 0.488698 0.256279 0.760347 0.284 Uiso 1 1 calc R U . . .
C35 C 0.3861(15) 0.2787(4) 0.7274(8) 0.243(11) Uani 1 1 d D U . . .
H35A H 0.359363 0.283357 0.752816 0.364 Uiso 1 1 calc R U . . .
H35B H 0.382922 0.293627 0.708477 0.364 Uiso 1 1 calc R U . . .
H35C H 0.348001 0.264648 0.712557 0.364 Uiso 1 1 calc DR U . . .
C36 C 0.6975(14) 0.2195(3) 0.6850(6) 0.156(6) Uani 1 1 d D U . . .
H36A H 0.627061 0.216207 0.683585 0.187 Uiso 1 1 calc R U . . .
H36B H 0.710065 0.221212 0.655567 0.187 Uiso 1 1 calc R U . . .
C37 C 0.7530(16) 0.1979(3) 0.7056(7) 0.182(7) Uani 1 1 d D U . . .
H37A H 0.751445 0.198266 0.736462 0.218 Uiso 1 1 calc R U . . .
H37B H 0.821703 0.199362 0.701717 0.218 Uiso 1 1 calc R U . . .
C38 C 0.7070(15) 0.1705(3) 0.6853(6) 0.169(6) Uani 1 1 d D U . . .
H38A H 0.639335 0.167969 0.689992 0.203 Uiso 1 1 calc R U . . .
H38B H 0.708925 0.16931 0.654469 0.203 Uiso 1 1 calc R U . . .
C39 C 0.7807(17) 0.1505(4) 0.7123(8) 0.199(7) Uani 1 1 d D U . . .
H39A H 0.84435 0.151605 0.702595 0.239 Uiso 1 1 calc R U . . .
H39B H 0.791075 0.155703 0.742521 0.239 Uiso 1 1 calc R U . . .
C40 C 0.7489(18) 0.1240(4) 0.7093(9) 0.234(8) Uani 1 1 d D U . . .
H40A H 0.708194 0.120935 0.681179 0.281 Uiso 1 1 calc R U . . .
H40B H 0.708626 0.120509 0.731383 0.281 Uiso 1 1 calc R U . . .
C41 C 0.843(2) 0.1045(5) 0.7158(12) 0.358(15) Uani 1 1 d D U . . .
H41A H 0.820135 0.08673 0.713738 0.537 Uiso 1 1 calc R U . . .
H41B H 0.882313 0.107827 0.693741 0.537 Uiso 1 1 calc R U . . .
H41C H 0.882745 0.107401 0.743869 0.537 Uiso 1 1 calc R U . . .
C1 C 0.8834(11) 0.4017(3) 0.8242(4) 0.101(5) Uani 1 1 d D U . . .
H1A H 0.92813 0.399157 0.85108 0.152 Uiso 1 1 calc R U . . .
H1B H 0.817379 0.404621 0.829924 0.152 Uiso 1 1 calc R U . . .
H1C H 0.904228 0.416677 0.809458 0.152 Uiso 1 1 calc R U . . .
N1 N 0.8839(8) 0.3790(2) 0.7975(3) 0.076(3) Uani 1 1 d D U . . .
N6 N 0.8601(8) 0.3807(2) 0.7554(3) 0.077(3) Uani 1 1 d D U . . .
N7 N 0.8377(7) 0.31064(19) 0.6562(3) 0.067(2) Uani 1 1 d D U . . .
N8 N 0.6407(11) 0.4240(3) 0.4293(4) 0.114(5) Uani 1 1 d D U . . .
N9 N 0.5716(11) 0.3970(3) 0.3034(4) 0.129(6) Uani 1 1 d D U . . .
O2 O 0.7302(7) 0.30708(19) 0.4642(3) 0.086(3) Uani 1 1 d D U . . .
F3 F 0.6280(6) 0.26441(18) 0.3124(3) 0.105(3) Uani 1 1 d D U . . .
F4 F 0.5714(6) 0.30520(18) 0.2652(3) 0.115(3) Uani 1 1 d D U . . .
S2 S 0.7966(3) 0.38336(8) 0.63880(12) 0.0781(12) Uani 1 1 d D U . . .
Se2 Se 0.77189(10) 0.32555(3) 0.53966(5) 0.0753(5) Uani 1 1 d D U . . .
C42 C 0.8619(10) 0.3559(3) 0.7452(4) 0.069(3) Uani 1 1 d D U . . .
C43 C 0.8474(10) 0.3441(2) 0.7045(3) 0.074(3) Uani 1 1 d D U . . .
C44 C 0.8521(10) 0.3166(2) 0.7007(3) 0.073(3) Uani 1 1 d D U . . .
C45 C 0.8245(9) 0.3540(2) 0.6634(3) 0.071(3) Uani 1 1 d D U . . .
C46 C 0.8192(9) 0.3335(2) 0.6351(3) 0.068(3) Uani 1 1 d D U . . .
C47 C 0.7951(9) 0.3415(2) 0.5923(3) 0.066(3) Uani 1 1 d D U . . .
C48 C 0.7794(9) 0.3682(2) 0.5895(3) 0.071(3) Uani 1 1 d D U . . .
C49 C 0.7468(10) 0.3776(2) 0.5486(4) 0.087(3) Uani 1 1 d D U . . .
C50 C 0.7379(9) 0.3588(2) 0.5171(3) 0.074(3) Uani 1 1 d D U . . .
C51 C 0.7017(9) 0.3650(3) 0.4741(3) 0.076(3) Uani 1 1 d D U . . .
H51 H 0.684535 0.382471 0.469409 0.092 Uiso 1 1 calc R U . . .
C52 C 0.6867(9) 0.3499(2) 0.4374(4) 0.071(3) Uani 1 1 d D U . . .
C53 C 0.7008(10) 0.3225(2) 0.4357(4) 0.076(3) Uani 1 1 d D U . . .
C54 C 0.6698(9) 0.3148(2) 0.3904(4) 0.071(3) Uani 1 1 d D U . . .
C55 C 0.6652(10) 0.2906(3) 0.3741(4) 0.086(4) Uani 1 1 d D U . . .
H55 H 0.682628 0.276182 0.391997 0.103 Uiso 1 1 calc R U . . .
C56 C 0.6336(11) 0.2875(3) 0.3298(4) 0.090(4) Uani 1 1 d D U . . .
C57 C 0.6040(11) 0.3092(3) 0.3077(4) 0.089(4) Uani 1 1 d D U . . .
C58 C 0.6056(10) 0.3332(3) 0.3229(4) 0.088(4) Uani 1 1 d D U . . .
H58 H 0.585263 0.347463 0.305015 0.105 Uiso 1 1 calc R U . . .
C59 C 0.6395(9) 0.3362(2) 0.3675(4) 0.069(3) Uani 1 1 d D U . . .
C60 C 0.6493(9) 0.3589(2) 0.3945(4) 0.071(3) Uani 1 1 d D U . . .
C61 C 0.6289(11) 0.3834(3) 0.3825(4) 0.086(4) Uani 1 1 d D U . . .
C62 C 0.6362(12) 0.4057(3) 0.4095(5) 0.093(5) Uani 1 1 d D U . . .
C63 C 0.5963(12) 0.3898(3) 0.3381(5) 0.100(5) Uani 1 1 d D U . . .
C64 C 0.7214(10) 0.4058(2) 0.5423(5) 0.100(4) Uani 1 1 d D U . . .
H64A H 0.686526 0.411493 0.565183 0.12 Uiso 1 1 calc R U . . .
H64B H 0.676696 0.408 0.514883 0.12 Uiso 1 1 calc R U . . .
C65 C 0.8122(12) 0.4233(3) 0.5425(7) 0.140(6) Uani 1 1 d D U . . .
H65A H 0.857579 0.421372 0.569832 0.169 Uiso 1 1 calc R U . . .
H65B H 0.846864 0.41817 0.519265 0.169 Uiso 1 1 calc R U . . .
C66 C 0.7805(13) 0.4496(3) 0.5369(7) 0.160(6) Uani 1 1 d D U . . .
H66A H 0.738576 0.453903 0.557947 0.192 Uiso 1 1 calc R U . . .
H66B H 0.741523 0.451826 0.508132 0.192 Uiso 1 1 calc R U . . .
C67 C 0.8722(13) 0.4687(3) 0.5427(7) 0.194(7) Uani 1 1 d D U . . .
H67A H 0.910343 0.4664 0.571567 0.232 Uiso 1 1 calc R U . . .
H67B H 0.914636 0.46388 0.52207 0.232 Uiso 1 1 calc R U . . .
C68 C 0.8450(16) 0.4973(4) 0.5363(9) 0.215(8) Uani 1 1 d D U . . .
H68A H 0.795422 0.501759 0.553902 0.257 Uiso 1 1 calc R U . . .
H68B H 0.816223 0.500357 0.50618 0.257 Uiso 1 1 calc R U . . .
C69 C 0.937(2) 0.5151(5) 0.5490(10) 0.296(13) Uani 1 1 d D U . . .
H69A H 0.917256 0.533081 0.544682 0.444 Uiso 1 1 calc R U . . .
H69B H 0.964724 0.512338 0.579014 0.444 Uiso 1 1 calc R U . . .
H69C H 0.985507 0.510937 0.531332 0.444 Uiso 1 1 calc R U . . .
C70 C 0.8578(9) 0.2884(2) 0.6317(4) 0.085(3) Uani 1 1 d D U . . .
H70A H 0.835967 0.291941 0.601108 0.102 Uiso 1 1 calc R U . . .
H70B H 0.820244 0.273588 0.639514 0.102 Uiso 1 1 calc DR U . . .
C71 C 0.9676(9) 0.2815(3) 0.6395(5) 0.098(4) Uani 1 1 d D U . . .
H71 H 0.988556 0.276153 0.669742 0.117 Uiso 1 1 calc R U . . .
C72 C 1.0253(10) 0.3038(3) 0.6303(5) 0.110(4) Uani 1 1 d D U . . .
H72A H 1.014594 0.317629 0.650234 0.132 Uiso 1 1 calc R U . . .
H72B H 0.997661 0.309847 0.601347 0.132 Uiso 1 1 calc R U . . .
C73 C 1.1345(10) 0.3011(3) 0.6325(5) 0.109(5) Uani 1 1 d D U . . .
H73A H 1.163324 0.295157 0.66141 0.131 Uiso 1 1 calc R U . . .
H73B H 1.146386 0.287571 0.612266 0.131 Uiso 1 1 calc R U . . .
C74 C 1.1856(11) 0.3245(3) 0.6231(6) 0.129(6) Uani 1 1 d D U . . .
H74A H 1.177985 0.337239 0.645347 0.155 Uiso 1 1 calc R U . . .
H74B H 1.15015 0.331409 0.595903 0.155 Uiso 1 1 calc R U . . .
C75 C 1.2902(13) 0.3240(4) 0.6198(7) 0.192(9) Uani 1 1 d D U . . .
H75A H 1.31146 0.341247 0.613432 0.288 Uiso 1 1 calc R U . . .
H75B H 1.328247 0.318111 0.646794 0.288 Uiso 1 1 calc R U . . .
H75C H 1.30022 0.31224 0.597008 0.288 Uiso 1 1 calc R U . . .
C76 C 0.9816(12) 0.2580(3) 0.6087(5) 0.120(5) Uani 1 1 d D U . . .
H76A H 0.957735 0.263176 0.578845 0.144 Uiso 1 1 calc R U . . .
H76B H 1.051859 0.254052 0.611452 0.144 Uiso 1 1 calc R U . . .
C77 C 0.9291(13) 0.2348(3) 0.6183(5) 0.127(5) Uani 1 1 d D U . . .
H77A H 0.858154 0.238175 0.613013 0.153 Uiso 1 1 calc R U . . .
H77B H 0.948967 0.230301 0.648687 0.153 Uiso 1 1 calc R U . . .
C78 C 0.9535(15) 0.2113(3) 0.5888(6) 0.150(6) Uani 1 1 d D U . . .
H78A H 0.929487 0.215049 0.558446 0.181 Uiso 1 1 calc R U . . .
H78B H 1.024694 0.208311 0.592804 0.181 Uiso 1 1 calc R U . . .
C79 C 0.8992(17) 0.1865(4) 0.6035(7) 0.185(7) Uani 1 1 d D U . . .
H79A H 0.936378 0.18025 0.630808 0.222 Uiso 1 1 calc R U . . .
H79B H 0.833829 0.191715 0.608569 0.222 Uiso 1 1 calc R U . . .
C80 C 0.8885(15) 0.1658(4) 0.5731(7) 0.224(8) Uani 1 1 d D U . . .
H80A H 0.952526 0.162241 0.564973 0.269 Uiso 1 1 calc R U . . .
H80B H 0.843429 0.171274 0.547222 0.269 Uiso 1 1 calc R U . . .
C81 C 0.846(3) 0.1389(5) 0.5917(11) 0.322(14) Uani 1 1 d D U . . .
H81A H 0.840228 0.125602 0.569819 0.483 Uiso 1 1 calc R U . . .
H81B H 0.891034 0.133209 0.616987 0.483 Uiso 1 1 calc R U . . .
H81C H 0.781881 0.142246 0.599228 0.483 Uiso 1 1 calc R U . . .
C82 C 0.6723(12) 0.3136(3) 0.8188(5) 0.109(5) Uani 1 1 d D U . . .
H82A H 0.679204 0.297822 0.802977 0.164 Uiso 1 1 calc R U . . .
H82B H 0.61749 0.311852 0.834133 0.164 Uiso 1 1 calc R U . . .
H82C H 0.732275 0.316718 0.839179 0.164 Uiso 1 1 calc R U . . .
N10 N 0.6543(9) 0.3352(2) 0.7892(4) 0.092(3) Uani 1 1 d D U . . .
N11 N 0.6384(8) 0.3317(2) 0.7475(4) 0.086(3) Uani 1 1 d D U . . .
N12 N 0.5461(10) 0.3968(2) 0.6415(4) 0.107(3) Uani 1 1 d D U . . .
N13 N 0.4750(10) 0.2670(3) 0.4360(4) 0.102(4) Uani 1 1 d D U . . .
N14 N 0.3805(10) 0.2803(3) 0.3050(4) 0.120(5) Uani 1 1 d D U . . .
O3 O 0.4149(7) 0.3857(2) 0.4431(3) 0.103(3) Uani 1 1 d D U . . .
F5 F 0.2885(8) 0.4104(2) 0.2820(3) 0.144(4) Uani 1 1 d D U . . .
F6 F 0.2827(8) 0.3642(2) 0.2454(3) 0.139(4) Uani 1 1 d D U . . .
S3 S 0.5747(3) 0.32354(8) 0.63130(13) 0.0886(12) Uani 1 1 d D U . . .
Se3 Se 0.47509(11) 0.37489(4) 0.52579(6) 0.0934(6) Uani 1 1 d D U . . .
C83 C 0.6225(11) 0.3560(3) 0.7338(4) 0.084(3) Uani 1 1 d D U . . .
C84 C 0.5949(10) 0.3658(2) 0.6921(4) 0.082(3) Uani 1 1 d D U . . .
C85 C 0.5795(11) 0.3928(2) 0.6846(4) 0.088(3) Uani 1 1 d D U . . .
C86 C 0.5749(11) 0.3542(2) 0.6524(4) 0.088(3) Uani 1 1 d D U . . .
C87 C 0.5447(10) 0.3730(2) 0.6220(4) 0.088(3) Uani 1 1 d D U . . .
C88 C 0.5187(10) 0.3630(2) 0.5802(3) 0.090(3) Uani 1 1 d D U . . .
C89 C 0.5338(9) 0.3358(2) 0.5814(3) 0.082(3) Uani 1 1 d D U . . .
C90 C 0.5140(10) 0.3236(2) 0.5421(4) 0.090(3) Uani 1 1 d D U . . .
C91 C 0.4815(11) 0.3398(2) 0.5080(4) 0.093(3) Uani 1 1 d D U . . .
C92 C 0.4596(10) 0.3301(3) 0.4663(4) 0.087(3) Uani 1 1 d D U . . .
H92 H 0.469757 0.312166 0.464972 0.105 Uiso 1 1 calc R U . . .
C93 C 0.4266(11) 0.3409(3) 0.4268(4) 0.089(3) Uani 1 1 d D U . . .
C94 C 0.4086(11) 0.3675(3) 0.4180(4) 0.087(4) Uani 1 1 d D U . . .
C95 C 0.3755(10) 0.3702(3) 0.3716(4) 0.088(3) Uani 1 1 d D U . . .
C96 C 0.3463(11) 0.3919(3) 0.3496(4) 0.100(4) Uani 1 1 d D U . . .
H96 H 0.345544 0.407928 0.363635 0.12 Uiso 1 1 calc R U . . .
C97 C 0.3170(13) 0.3899(3) 0.3049(5) 0.112(4) Uani 1 1 d D U . . .
C98 C 0.3182(12) 0.3655(3) 0.2881(4) 0.107(4) Uani 1 1 d D U . . .
C99 C 0.3459(11) 0.3435(3) 0.3096(4) 0.097(4) Uani 1 1 d D U . . .
H99 H 0.343561 0.327357 0.295758 0.117 Uiso 1 1 calc R U . . .
C100 C 0.3784(11) 0.3462(3) 0.3539(4) 0.090(4) Uani 1 1 d D U . . .
C101 C 0.4081(10) 0.3269(2) 0.3862(4) 0.085(3) Uani 1 1 d D U . . .
C102 C 0.4147(11) 0.3013(3) 0.3801(4) 0.088(4) Uani 1 1 d D U . . .
C103 C 0.4484(12) 0.2827(3) 0.4121(5) 0.087(4) Uani 1 1 d D U . . .
C104 C 0.3949(12) 0.2907(3) 0.3374(5) 0.094(5) Uani 1 1 d D U . . .
C105 C 0.5261(11) 0.2946(2) 0.5398(5) 0.109(4) Uani 1 1 d D U . . .
H10A H 0.589147 0.289982 0.557483 0.131 Uiso 1 1 calc R U . . .
H10B H 0.530129 0.290058 0.510044 0.131 Uiso 1 1 calc R U . . .
C106 C 0.4449(11) 0.2778(3) 0.5542(6) 0.130(5) Uani 1 1 d D U . . .
H10C H 0.457956 0.2594 0.550227 0.156 Uiso 1 1 calc R U . . .
H10D H 0.442186 0.280887 0.584518 0.156 Uiso 1 1 calc R U . . .
C107 C 0.3558(11) 0.2852(4) 0.5282(6) 0.148(6) Uani 1 1 d D U . . .
H10E H 0.361168 0.283287 0.49783 0.177 Uiso 1 1 calc R U . . .
H10F H 0.342066 0.303464 0.533375 0.177 Uiso 1 1 calc R U . . .
C108 C 0.2670(13) 0.2674(4) 0.5390(6) 0.156(6) Uani 1 1 d D U . . .
H10G H 0.280978 0.262692 0.569448 0.187 Uiso 1 1 calc R U . . .
H10H H 0.206183 0.277591 0.534196 0.187 Uiso 1 1 calc R U . . .
C109 C 0.2508(13) 0.2434(3) 0.5131(6) 0.139(6) Uani 1 1 d D U . . .
H10I H 0.310561 0.232813 0.518658 0.167 Uiso 1 1 calc R U . . .
H10J H 0.238579 0.247972 0.482602 0.167 Uiso 1 1 calc R U . . .
C110 C 0.1640(12) 0.2274(3) 0.5232(5) 0.131(6) Uani 1 1 d D U . . .
H11A H 0.156437 0.211956 0.505493 0.196 Uiso 1 1 calc R U . . .
H11B H 0.176235 0.222501 0.553254 0.196 Uiso 1 1 calc R U . . .
H11C H 0.104237 0.237664 0.51719 0.196 Uiso 1 1 calc R U . . .
C111 C 0.4854(12) 0.4165(3) 0.6178(5) 0.158(5) Uani 1 1 d D U . . .
H11D H 0.494495 0.415896 0.587719 0.189 Uiso 1 1 calc R U . . .
H11E H 0.507827 0.433486 0.629293 0.189 Uiso 1 1 calc DR U . . .
C112 C 0.3780(14) 0.4138(5) 0.6194(7) 0.243(6) Uani 1 1 d D U . . .
H112 H 0.355271 0.40044 0.597369 0.291 Uiso 1 1 calc R U . . .
C113 C 0.3254(15) 0.4366(4) 0.6028(9) 0.252(8) Uani 1 1 d D U . . .
H11F H 0.348083 0.442053 0.576508 0.302 Uiso 1 1 calc R U . . .
H11G H 0.339914 0.450631 0.623878 0.302 Uiso 1 1 calc R U . . .
C114 C 0.2147(15) 0.4322(5) 0.5931(8) 0.273(9) Uani 1 1 d D U . . .
H11H H 0.199067 0.416804 0.57516 0.327 Uiso 1 1 calc R U . . .
H11I H 0.188514 0.429839 0.619787 0.327 Uiso 1 1 calc DR U . . .
C115 C 0.1710(16) 0.4562(6) 0.5696(10) 0.305(10) Uani 1 1 d D U . . .
H11J H 0.209918 0.471322 0.58102 0.366 Uiso 1 1 calc R U . . .
H11K H 0.17574 0.454589 0.539152 0.366 Uiso 1 1 calc R U . . .
C116 C 0.0692(14) 0.4605(5) 0.5734(8) 0.407(16) Uani 1 1 d D U . . .
H11L H 0.045405 0.476084 0.557774 0.61 Uiso 1 1 calc DR U . . .
H11M H 0.029876 0.44583 0.561543 0.61 Uiso 1 1 calc DR U . . .
H11N H 0.064076 0.462574 0.603439 0.61 Uiso 1 1 calc DR U . . .
C117 C 0.3448(19) 0.4031(4) 0.6603(7) 0.257(7) Uani 1 1 d D U . . .
H11O H 0.281646 0.394099 0.652804 0.308 Uiso 1 1 calc R U . . .
H11P H 0.393589 0.390869 0.674927 0.308 Uiso 1 1 calc DR U . . .
C118 C 0.335(2) 0.4257(5) 0.6890(7) 0.302(10) Uani 1 1 d D U . . .
H11Q H 0.273448 0.43525 0.67921 0.363 Uiso 1 1 calc DR U . . .
H11R H 0.390538 0.437637 0.690529 0.363 Uiso 1 1 calc R U . . .
C119 C 0.334(3) 0.4119(4) 0.7340(8) 0.329(9) Uani 1 1 d D U . . .
H11S H 0.272177 0.40215 0.732564 0.395 Uiso 1 1 calc DR U . . .
H11T H 0.388399 0.399668 0.739837 0.395 Uiso 1 1 calc DR U . . .
C120 C 0.342(3) 0.4324(5) 0.7721(8) 0.334(10) Uani 1 1 d D U . . .
H12A H 0.29228 0.4283 0.789529 0.401 Uiso 1 1 calc R U . . .
H12B H 0.406798 0.430183 0.790366 0.401 Uiso 1 1 calc R U . . .
C121 C 0.332(3) 0.4595(5) 0.7599(9) 0.349(12) Uani 1 1 d D U . . .
H12C H 0.26685 0.462655 0.742651 0.419 Uiso 1 1 calc DR U . . .
H12D H 0.382276 0.464501 0.743169 0.419 Uiso 1 1 calc R U . . .
C122 C 0.345(3) 0.4758(6) 0.8048(10) 0.329(14) Uani 1 1 d D U . . .
H12E H 0.338397 0.494128 0.798507 0.493 Uiso 1 1 calc R U . . .
H12F H 0.294563 0.4705 0.82102 0.493 Uiso 1 1 calc R U . . .
H12G H 0.409373 0.472337 0.821535 0.493 Uiso 1 1 calc R U . . .
N15 N 0.6521(9) 0.3587(2) 0.8046(4) 0.095(3) Uani 1 1 d D U . . .
N16 N 0.5987(9) 0.4368(2) 0.7238(3) 0.098(3) Uani 1 1 d D U . . .
N17 N 0.6390(11) 0.5280(3) 0.9785(4) 0.108(5) Uani 1 1 d D U . . .
N18 N 0.6415(12) 0.6102(3) 0.9822(4) 0.130(6) Uani 1 1 d D U . . .
O4 O 0.5849(9) 0.5496(2) 0.7841(3) 0.120(4) Uani 1 1 d D U . . .
F7 F 0.5224(8) 0.65081(19) 0.7761(3) 0.134(4) Uani 1 1 d D U . . .
F8 F 0.5453(9) 0.66250(19) 0.8570(3) 0.151(4) Uani 1 1 d D U . . .
S4 S 0.6371(3) 0.42466(9) 0.84467(14) 0.0982(13) Uani 1 1 d D U . . .
Se4 Se 0.60267(13) 0.49948(4) 0.78515(6) 0.1044(7) Uani 1 1 d D U . . .
C123 C 0.6304(10) 0.3722(3) 0.7684(4) 0.084(3) Uani 1 1 d D U . . .
C124 C 0.6187(10) 0.3988(2) 0.7621(4) 0.083(3) Uani 1 1 d D U . . .
C125 C 0.5990(11) 0.4098(2) 0.7206(4) 0.086(3) Uani 1 1 d D U . . .
C126 C 0.6245(11) 0.4194(2) 0.7902(3) 0.093(3) Uani 1 1 d D U . . .
C127 C 0.6122(11) 0.4422(2) 0.7669(4) 0.095(3) Uani 1 1 d D U . . .
C128 C 0.6153(11) 0.4646(2) 0.7928(4) 0.101(3) Uani 1 1 d D U . . .
C129 C 0.6259(12) 0.4572(2) 0.8361(4) 0.103(3) Uani 1 1 d D U . . .
C130 C 0.6277(12) 0.4777(3) 0.8640(4) 0.108(3) Uani 1 1 d D U . . .
C131 C 0.6170(12) 0.5017(2) 0.8451(4) 0.103(4) Uani 1 1 d D U . . .
C132 C 0.6161(11) 0.5241(2) 0.8706(4) 0.097(4) Uani 1 1 d D U . . .
H132 H 0.625441 0.520661 0.90022 0.116 Uiso 1 1 calc R U . . .
C133 C 0.6044(11) 0.5498(2) 0.8606(4) 0.091(3) Uani 1 1 d D U . . .
C134 C 0.5901(12) 0.5609(3) 0.8186(4) 0.098(4) Uani 1 1 d D U . . .
C135 C 0.5784(11) 0.5890(2) 0.8233(4) 0.094(4) Uani 1 1 d D U . . .
C136 C 0.5564(11) 0.6072(3) 0.7929(4) 0.098(4) Uani 1 1 d D U . . .
H136 H 0.549204 0.602595 0.763716 0.117 Uiso 1 1 calc R U . . .
C137 C 0.5444(13) 0.6326(3) 0.8044(5) 0.109(4) Uani 1 1 d D U . . .
C138 C 0.5579(13) 0.6376(3) 0.8475(5) 0.109(4) Uani 1 1 d D U . . .
C139 C 0.5796(12) 0.6199(2) 0.8782(4) 0.103(4) Uani 1 1 d D U . . .
H139 H 0.586013 0.62457 0.907299 0.124 Uiso 1 1 calc R U . . .
C140 C 0.5925(11) 0.5943(2) 0.8661(4) 0.092(4) Uani 1 1 d D U . . .
C141 C 0.6103(11) 0.5711(2) 0.8911(4) 0.091(3) Uani 1 1 d D U . . .
C142 C 0.6239(12) 0.5695(3) 0.9346(4) 0.097(4) Uani 1 1 d D U . . .
C143 C 0.6310(14) 0.5463(3) 0.9588(5) 0.105(5) Uani 1 1 d D U . . .
C144 C 0.6326(14) 0.5916(3) 0.9618(5) 0.109(5) Uani 1 1 d D U . . .
C145 C 0.6317(11) 0.4724(3) 0.9110(4) 0.120(4) Uani 1 1 d D U . . .
H14A H 0.676507 0.484671 0.928104 0.144 Uiso 1 1 calc R U . . .
H14B H 0.656504 0.454829 0.917944 0.144 Uiso 1 1 calc R U . . .
C146 C 0.5270(13) 0.4752(4) 0.9220(6) 0.184(7) Uani 1 1 d D U . . .
H14C H 0.512752 0.493528 0.926089 0.22 Uiso 1 1 calc R U . . .
H14D H 0.478402 0.468581 0.898166 0.22 Uiso 1 1 calc DR U . . .
C147 C 0.5202(18) 0.4614(4) 0.9595(7) 0.237(7) Uani 1 1 d D U . . .
H14E H 0.462411 0.467273 0.97098 0.284 Uiso 1 1 calc R U . . .
H14F H 0.578694 0.464747 0.98114 0.284 Uiso 1 1 calc R U . . .
C148 C 0.511(2) 0.4305(4) 0.9498(8) 0.258(9) Uani 1 1 d D U . . .
H14G H 0.567688 0.425182 0.93691 0.31 Uiso 1 1 calc R U . . .
H14H H 0.515439 0.421396 0.977181 0.31 Uiso 1 1 calc R U . . .
C149 C 0.419(2) 0.4220(4) 0.9209(10) 0.291(11) Uani 1 1 d D U . . .
H14I H 0.408192 0.43383 0.896309 0.349 Uiso 1 1 calc DR U . . .
H14J H 0.364579 0.42431 0.936519 0.349 Uiso 1 1 calc R U . . .
C150 C 0.414(2) 0.3946(5) 0.9035(9) 0.285(13) Uani 1 1 d D U . . .
H15A H 0.350608 0.391878 0.885381 0.427 Uiso 1 1 calc R U . . .
H15B H 0.465934 0.39199 0.886776 0.427 Uiso 1 1 calc R U . . .
H15C H 0.422096 0.382421 0.927192 0.427 Uiso 1 1 calc R U . . .
C151 C 0.6078(12) 0.4582(3) 0.6960(4) 0.127(4) Uani 1 1 d D U . . .
H15D H 0.609051 0.474186 0.712652 0.152 Uiso 1 1 calc R U . . .
H15E H 0.549141 0.458697 0.673555 0.152 Uiso 1 1 calc DR U . . .
C152 C 0.6967(13) 0.4575(4) 0.6749(7) 0.204(4) Uani 1 1 d D U . . .
H152 H 0.685973 0.441771 0.656958 0.245 Uiso 1 1 calc R U . . .
C153 C 0.7873(13) 0.4524(5) 0.7018(7) 0.204(4) Uani 1 1 d D U . . .
H15F H 0.781682 0.435251 0.71443 0.245 Uiso 1 1 calc R U . . .
H15G H 0.793971 0.464902 0.725424 0.245 Uiso 1 1 calc R U . . .
C154 C 0.8808(13) 0.4527(5) 0.6852(7) 0.204(4) Uani 1 1 d D U . . .
H15H H 0.877883 0.438822 0.663876 0.245 Uiso 1 1 calc R U . . .
H15I H 0.88384 0.469112 0.669798 0.245 Uiso 1 1 calc R U . . .
C155 C 0.9701(14) 0.4500(5) 0.7143(7) 0.204(4) Uani 1 1 d D U . . .
H15J H 0.975586 0.431828 0.723326 0.245 Uiso 1 1 calc R U . . .
H15K H 0.96477 0.460309 0.739765 0.245 Uiso 1 1 calc R U . . .
C156 C 1.0622(14) 0.4571(5) 0.7006(7) 0.204(4) Uani 1 1 d D U . . .
H15L H 1.116601 0.454153 0.723922 0.306 Uiso 1 1 calc R U . . .
H15M H 1.071092 0.446621 0.676044 0.306 Uiso 1 1 calc R U . . .
H15N H 1.060216 0.475258 0.692574 0.306 Uiso 1 1 calc R U . . .
C157 C 0.6978(18) 0.4796(4) 0.6408(6) 0.219(6) Uani 1 1 d D U . . .
H15O H 0.760131 0.478903 0.629908 0.262 Uiso 1 1 calc R U . . .
H15P H 0.644466 0.476546 0.616489 0.262 Uiso 1 1 calc R U . . .
C158 C 0.686(2) 0.5051(5) 0.6579(8) 0.280(8) Uani 1 1 d D U . . .
H15Q H 0.734562 0.507507 0.68424 0.337 Uiso 1 1 calc R U . . .
H15R H 0.620398 0.506712 0.665231 0.337 Uiso 1 1 calc R U . . .
C159 C 0.702(2) 0.5275(5) 0.6227(9) 0.305(9) Uani 1 1 d D U . . .
H15S H 0.701136 0.544644 0.635765 0.366 Uiso 1 1 calc R U . . .
H15T H 0.766006 0.52508 0.613731 0.366 Uiso 1 1 calc R U . . .
C160 C 0.615(2) 0.5254(6) 0.5813(9) 0.352(11) Uani 1 1 d D U . . .
H16A H 0.617925 0.508285 0.568076 0.423 Uiso 1 1 calc R U . . .
H16B H 0.55117 0.526635 0.591036 0.423 Uiso 1 1 calc R U . . .
C161 C 0.619(3) 0.5461(6) 0.5474(9) 0.347(11) Uani 1 1 d D U . . .
H16C H 0.6869 0.546979 0.5417 0.416 Uiso 1 1 calc R U . . .
H16D H 0.604132 0.562904 0.559126 0.416 Uiso 1 1 calc R U . . .
C162 C 0.545(3) 0.5414(7) 0.5023(9) 0.363(15) Uani 1 1 d D U . . .
H16F H 0.552531 0.555359 0.482554 0.544 Uiso 1 1 calc R U . . .
H16G H 0.560724 0.52504 0.489945 0.544 Uiso 1 1 calc R U . . .
H16H H 0.477813 0.540993 0.507401 0.544 Uiso 1 1 calc R U . . .
C163 C 0.0647(11) 0.3806(3) 0.6743(4) 0.092(5) Uani 1 1 d D U . . .
H16X H 0.126223 0.381179 0.66334 0.139 Uiso 1 1 calc R U . . .
H16Y H 0.03451 0.397576 0.671903 0.139 Uiso 1 1 calc R U . . .
H16Z H 0.020739 0.368201 0.657693 0.139 Uiso 1 1 calc R U . . .
N19 N 0.0836(8) 0.3728(2) 0.7184(3) 0.078(3) Uani 1 1 d D U . . .
N20 N 0.0985(8) 0.3903(2) 0.7493(3) 0.080(3) Uani 1 1 d D U . . .
N21 N 0.1581(8) 0.3744(2) 0.8988(3) 0.076(3) Uani 1 1 d D U . . .
N22 N 0.0976(12) 0.5498(3) 0.9479(4) 0.121(5) Uani 1 1 d D U . . .
N23 N 0.1168(12) 0.5796(3) 1.0751(5) 0.132(6) Uani 1 1 d D U . . .
O5 O 0.1477(8) 0.4468(2) 1.0518(3) 0.104(3) Uani 1 1 d D U . . .
F9 F 0.1438(8) 0.4779(2) 1.2104(3) 0.131(3) Uani 1 1 d D U . . .
F10 F 0.1317(7) 0.52862(19) 1.1992(3) 0.129(3) Uani 1 1 d D U . . .
S5 S 0.1224(3) 0.43755(8) 0.83670(13) 0.0887(13) Uani 1 1 d D U . . .
Se5 Se 0.14475(13) 0.43071(3) 0.97305(5) 0.0919(6) Uani 1 1 d D U . . .
C164 C 0.1200(10) 0.3749(3) 0.7833(3) 0.073(3) Uani 1 1 d D U . . .
C165 C 0.1366(10) 0.3818(2) 0.8269(3) 0.072(3) Uani 1 1 d D U . . .
C166 C 0.1530(10) 0.3624(2) 0.8592(4) 0.075(3) Uani 1 1 d D U . . .
C167 C 0.1362(10) 0.4049(2) 0.8480(4) 0.075(3) Uani 1 1 d D U . . .
C168 C 0.1460(10) 0.4002(2) 0.8915(4) 0.071(3) Uani 1 1 d D U . . .
C169 C 0.1428(11) 0.4228(2) 0.9165(3) 0.083(3) Uani 1 1 d D U . . .
C170 C 0.1308(11) 0.4446(2) 0.8899(3) 0.087(3) Uani 1 1 d D U . . .
C171 C 0.1253(11) 0.4677(2) 0.9115(4) 0.099(3) Uani 1 1 d D U . . .
C172 C 0.1342(11) 0.4655(2) 0.9552(4) 0.086(3) Uani 1 1 d D U . . .
C173 C 0.1278(10) 0.4872(2) 0.9809(4) 0.086(3) Uani 1 1 d D U . . .
H173 H 0.122233 0.502922 0.965772 0.103 Uiso 1 1 calc R U . . .
C174 C 0.1282(11) 0.4899(2) 1.0242(4) 0.091(4) Uani 1 1 d D U . . .
C175 C 0.1367(12) 0.4701(3) 1.0560(4) 0.095(4) Uani 1 1 d D U . . .
C176 C 0.1344(11) 0.4832(2) 1.0977(4) 0.085(3) Uani 1 1 d D U . . .
C177 C 0.1391(12) 0.4721(3) 1.1363(4) 0.101(4) Uani 1 1 d D U . . .
H177 H 0.142208 0.453976 1.139359 0.122 Uiso 1 1 calc R U . . .
C178 C 0.1391(12) 0.4882(3) 1.1721(4) 0.099(4) Uani 1 1 d D U . . .
C179 C 0.1297(13) 0.5139(3) 1.1637(4) 0.104(4) Uani 1 1 d D U . . .
C180 C 0.1244(11) 0.5255(3) 1.1259(4) 0.093(4) Uani 1 1 d D U . . .
H180 H 0.11841 0.543574 1.122864 0.112 Uiso 1 1 calc R U . . .
C181 C 0.1284(12) 0.5091(3) 1.0906(4) 0.094(4) Uani 1 1 d D U . . .
C182 C 0.1232(11) 0.5149(2) 1.0455(4) 0.088(3) Uani 1 1 d D U . . .
C183 C 0.1145(12) 0.5388(3) 1.0275(4) 0.102(4) Uani 1 1 d D U . . .
C184 C 0.1074(13) 0.5452(3) 0.9832(5) 0.099(5) Uani 1 1 d D U . . .
C185 C 0.1148(14) 0.5614(3) 1.0538(5) 0.113(5) Uani 1 1 d D U . . .
C186 C 0.1237(11) 0.4929(3) 0.8873(5) 0.107(4) Uani 1 1 d D U . . .
H18A H 0.081191 0.505325 0.898808 0.129 Uiso 1 1 calc R U . . .
H18B H 0.096374 0.49 0.856974 0.129 Uiso 1 1 calc R U . . .
C187 C 0.2290(12) 0.5044(4) 0.8911(6) 0.156(7) Uani 1 1 d D U . . .
H18C H 0.252464 0.509819 0.920863 0.187 Uiso 1 1 calc R U . . .
H18D H 0.273841 0.491133 0.883727 0.187 Uiso 1 1 calc R U . . .
C188 C 0.2294(14) 0.5266(4) 0.8626(7) 0.184(7) Uani 1 1 d D U . . .
H18E H 0.175387 0.538462 0.865673 0.22 Uiso 1 1 calc R U . . .
H18F H 0.220829 0.52088 0.832701 0.22 Uiso 1 1 calc R U . . .
C189 C 0.3356(16) 0.5414(4) 0.8761(7) 0.218(8) Uani 1 1 d D U . . .
H18G H 0.342745 0.547383 0.905923 0.261 Uiso 1 1 calc R U . . .
H18H H 0.389063 0.529197 0.874212 0.261 Uiso 1 1 calc R U . . .
C190 C 0.3429(19) 0.5645(4) 0.8467(8) 0.221(8) Uani 1 1 d D U . . .
H19A H 0.407345 0.572723 0.855043 0.265 Uiso 1 1 calc R U . . .
H19B H 0.292373 0.577192 0.850345 0.265 Uiso 1 1 calc R U . . .
C191 C 0.330(2) 0.5564(6) 0.7985(8) 0.283(12) Uani 1 1 d D U . . .
H19C H 0.334841 0.571578 0.781019 0.425 Uiso 1 1 calc R U . . .
H19D H 0.380379 0.544038 0.794648 0.425 Uiso 1 1 calc R U . . .
H19E H 0.265426 0.548507 0.789951 0.425 Uiso 1 1 calc R U . . .
C192 C 0.1651(10) 0.3646(2) 0.9418(4) 0.087(3) Uani 1 1 d D U . . .
H19F H 0.189656 0.3786 0.96171 0.105 Uiso 1 1 calc R U . . .
H19G H 0.214633 0.350821 0.945807 0.105 Uiso 1 1 calc DR U . . .
C193 C 0.0740(11) 0.3542(4) 0.9545(5) 0.140(4) Uani 1 1 d D U . . .
H193 H 0.077535 0.336487 0.943057 0.168 Uiso 1 1 calc DR U . . .
C194 C -0.0204(10) 0.3604(4) 0.9335(5) 0.123(5) Uani 1 1 d D U . . .
H19H H -0.022842 0.355703 0.903292 0.148 Uiso 1 1 calc DR U . . .
H19I H -0.025409 0.379342 0.934286 0.148 Uiso 1 1 calc R U . . .
C195 C -0.1104(10) 0.3504(3) 0.9457(5) 0.109(5) Uani 1 1 d D U . . .
H19J H -0.104325 0.331467 0.947299 0.131 Uiso 1 1 calc R U . . .
H19K H -0.112711 0.356544 0.974789 0.131 Uiso 1 1 calc R U . . .
C196 C -0.2031(11) 0.3561(4) 0.9198(6) 0.146(6) Uani 1 1 d D U . . .
H19L H -0.203028 0.348384 0.891565 0.175 Uiso 1 1 calc R U . . .
H19M H -0.205915 0.374957 0.915701 0.175 Uiso 1 1 calc R U . . .
C197 C -0.2940(12) 0.3484(4) 0.9335(6) 0.153(7) Uani 1 1 d D U . . .
H19N H -0.349584 0.353859 0.912271 0.23 Uiso 1 1 calc R U . . .
H19O H -0.295199 0.32972 0.936599 0.23 Uiso 1 1 calc R U . . .
H19P H -0.298105 0.356465 0.960892 0.23 Uiso 1 1 calc R U . . .
C198 C 0.0902(14) 0.3472(3) 1.0033(4) 0.142(5) Uani 1 1 d D U . . .
H19Q H 0.036437 0.336075 1.009198 0.17 Uiso 1 1 calc R U . . .
H19R H 0.152161 0.337692 1.011294 0.17 Uiso 1 1 calc R U . . .
C199 C 0.0931(16) 0.3711(4) 1.0285(5) 0.167(6) Uani 1 1 d D U . . .
H19S H 0.027188 0.378734 1.025548 0.201 Uiso 1 1 calc R U . . .
H19T H 0.13722 0.383761 1.018602 0.201 Uiso 1 1 calc R U . . .
C200 C 0.1328(14) 0.3631(4) 1.0776(5) 0.164(6) Uani 1 1 d D U . . .
H20A H 0.097675 0.347878 1.085427 0.196 Uiso 1 1 calc DR U . . .
H20B H 0.20329 0.359152 1.081731 0.196 Uiso 1 1 calc R U . . .
C201 C 0.1137(17) 0.3870(4) 1.1056(5) 0.170(7) Uani 1 1 d D U . . .
H20C H 0.150984 0.401985 1.098226 0.205 Uiso 1 1 calc R U . . .
H20D H 0.04361 0.391449 1.099986 0.205 Uiso 1 1 calc R U . . .
C202 C 0.1445(18) 0.3805(4) 1.1516(6) 0.185(7) Uani 1 1 d D U . . .
H20E H 0.214379 0.37587 1.157069 0.222 Uiso 1 1 calc R U . . .
H20F H 0.106804 0.365607 1.158948 0.222 Uiso 1 1 calc R U . . .
C203 C 0.1267(18) 0.4047(4) 1.1811(6) 0.204(9) Uani 1 1 d D U . . .
H20G H 0.14715 0.400214 1.211122 0.305 Uiso 1 1 calc R U . . .
H20H H 0.164711 0.419432 1.174127 0.305 Uiso 1 1 calc R U . . .
H20I H 0.057311 0.409186 1.176002 0.305 Uiso 1 1 calc R U . . .
N24 N 0.0944(8) 0.3482(2) 0.7287(3) 0.075(3) Uani 1 1 d D U . . .
N25 N 0.1826(8) 0.3130(2) 0.8687(3) 0.070(3) Uani 1 1 d D U . . .
N26 N 0.0492(11) 0.1507(3) 0.7551(4) 0.118(5) Uani 1 1 d D U . . .
N27 N 0.0713(13) 0.0830(3) 0.8314(6) 0.154(6) Uani 1 1 d D U . . .
O6 O 0.2056(7) 0.20014(19) 0.9315(3) 0.083(3) Uani 1 1 d D U . . .
F11 F 0.2312(7) 0.1210(2) 1.0380(3) 0.136(3) Uani 1 1 d D U . . .
F12 F 0.1791(8) 0.0829(2) 0.9841(4) 0.162(4) Uani 1 1 d D U . . .
S6 S 0.1179(3) 0.28044(8) 0.75966(12) 0.0778(12) Uani 1 1 d D U . . .
Se6 Se 0.18713(10) 0.24070(3) 0.88066(5) 0.0708(5) Uani 1 1 d D U . . .
C204 C 0.1150(9) 0.3500(2) 0.7714(4) 0.066(3) Uani 1 1 d D U . . .
C205 C 0.1384(9) 0.3304(2) 0.8018(3) 0.067(3) Uani 1 1 d D U . . .
C206 C 0.1606(9) 0.3361(2) 0.8462(4) 0.070(3) Uani 1 1 d D U . . .
C207 C 0.1408(9) 0.3041(2) 0.7987(3) 0.065(3) Uani 1 1 d D U . . .
C208 C 0.1682(9) 0.2933(2) 0.8395(3) 0.068(3) Uani 1 1 d D U . . .
C209 C 0.1696(9) 0.2663(2) 0.8404(3) 0.065(3) Uani 1 1 d D U . . .
C210 C 0.1413(9) 0.2568(2) 0.7984(3) 0.072(3) Uani 1 1 d D U . . .
C211 C 0.1280(9) 0.2304(2) 0.7956(4) 0.073(3) Uani 1 1 d D U . . .
C212 C 0.1493(9) 0.2179(2) 0.8349(3) 0.068(3) Uani 1 1 d D U . . .
C213 C 0.1373(9) 0.1910(2) 0.8370(4) 0.077(3) Uani 1 1 d D U . . .
H213 H 0.118664 0.183178 0.809932 0.093 Uiso 1 1 calc R U . . .
C214 C 0.1474(10) 0.1737(2) 0.8705(4) 0.081(3) Uani 1 1 d D U . . .
C215 C 0.1841(10) 0.1793(2) 0.9143(4) 0.078(3) Uani 1 1 d D U . . .
C216 C 0.1854(11) 0.1547(2) 0.9386(4) 0.088(4) Uani 1 1 d D U . . .
C217 C 0.2128(11) 0.1510(3) 0.9815(4) 0.099(4) Uani 1 1 d D U . . .
H217 H 0.232495 0.164951 1.000109 0.118 Uiso 1 1 calc R U . . .
C218 C 0.2105(13) 0.1255(3) 0.9968(5) 0.120(4) Uani 1 1 d D U . . .
C219 C 0.1814(13) 0.1071(3) 0.9666(5) 0.119(4) Uani 1 1 d D U . . .
C220 C 0.1529(12) 0.1104(3) 0.9243(5) 0.116(4) Uani 1 1 d D U . . .
H220 H 0.131026 0.096543 0.90588 0.139 Uiso 1 1 calc R U . . .
C221 C 0.1575(11) 0.1359(3) 0.9091(4) 0.093(4) Uani 1 1 d D U . . .
C222 C 0.1313(11) 0.1458(2) 0.8665(4) 0.090(3) Uani 1 1 d D U . . .
C223 C 0.0957(12) 0.1327(3) 0.8301(5) 0.101(4) Uani 1 1 d D U . . .
C224 C 0.0735(13) 0.1430(3) 0.7885(5) 0.103(5) Uani 1 1 d D U . . .
C225 C 0.0838(15) 0.1049(3) 0.8316(6) 0.127(5) Uani 1 1 d D U . . .
C226 C 0.0933(9) 0.2179(3) 0.7528(4) 0.083(4) Uani 1 1 d D U . . .
H22A H 0.050872 0.229988 0.73425 0.099 Uiso 1 1 calc R U . . .
H22B H 0.054226 0.202501 0.756765 0.099 Uiso 1 1 calc R U . . .
C227 C 0.1812(11) 0.2098(3) 0.7305(4) 0.116(5) Uani 1 1 d D U . . .
H22C H 0.226064 0.224587 0.730933 0.139 Uiso 1 1 calc R U . . .
H22D H 0.21761 0.195758 0.746928 0.139 Uiso 1 1 calc R U . . .
C228 C 0.1513(12) 0.2015(4) 0.6871(5) 0.138(5) Uani 1 1 d D U . . .
H22E H 0.110664 0.21496 0.670841 0.166 Uiso 1 1 calc R U . . .
H22F H 0.111911 0.185723 0.686481 0.166 Uiso 1 1 calc R U . . .
C229 C 0.2472(14) 0.1961(4) 0.6656(6) 0.167(6) Uani 1 1 d D U . . .
H22G H 0.295863 0.186405 0.685753 0.201 Uiso 1 1 calc R U . . .
H22H H 0.228571 0.18551 0.639728 0.201 Uiso 1 1 calc R U . . .
C230 C 0.2920(16) 0.2211(4) 0.6539(8) 0.209(9) Uani 1 1 d D U . . .
H23A H 0.311044 0.231143 0.680269 0.251 Uiso 1 1 calc DR U . . .
H23B H 0.240841 0.230887 0.635248 0.251 Uiso 1 1 calc R U . . .
C231 C 0.3820(16) 0.2192(4) 0.6313(7) 0.205(10) Uani 1 1 d D U . . .
H23C H 0.403847 0.2365 0.625543 0.307 Uiso 1 1 calc R U . . .
H23D H 0.434627 0.210113 0.649722 0.307 Uiso 1 1 calc R U . . .
H23E H 0.364141 0.209855 0.604519 0.307 Uiso 1 1 calc R U . . .
C232 C 0.2384(10) 0.3073(2) 0.9111(4) 0.094(4) Uani 1 1 d D U . . .
H23F H 0.247516 0.288522 0.913569 0.113 Uiso 1 1 calc R U . . .
H23G H 0.198768 0.312566 0.93256 0.113 Uiso 1 1 calc DR U . . .
C233 C 0.3384(10) 0.3201(3) 0.9223(4) 0.116(4) Uani 1 1 d D U . . .
H233 H 0.333972 0.33859 0.914108 0.14 Uiso 1 1 calc R U . . .
C234 C 0.3766(10) 0.3174(3) 0.9692(4) 0.114(5) Uani 1 1 d D U . . .
H23H H 0.325598 0.323577 0.984779 0.137 Uiso 1 1 calc R U . . .
H23I H 0.386108 0.298892 0.97561 0.137 Uiso 1 1 calc R U . . .
C235 C 0.4689(11) 0.3309(3) 0.9865(4) 0.113(5) Uani 1 1 d D U . . .
H23J H 0.462968 0.348812 0.976248 0.136 Uiso 1 1 calc R U . . .
H23K H 0.521902 0.322797 0.974167 0.136 Uiso 1 1 calc R U . . .
C236 C 0.4993(13) 0.3315(4) 1.0335(5) 0.132(6) Uani 1 1 d D U . . .
H23L H 0.505371 0.313549 1.043909 0.159 Uiso 1 1 calc R U . . .
H23M H 0.446603 0.33962 1.04598 0.159 Uiso 1 1 calc R U . . .
C237 C 0.5927(14) 0.3451(4) 1.0503(6) 0.187(9) Uani 1 1 d D U . . .
H23N H 0.605347 0.344288 1.081389 0.281 Uiso 1 1 calc R U . . .
H23O H 0.646394 0.336942 1.039145 0.281 Uiso 1 1 calc R U . . .
H23P H 0.587425 0.363102 1.041224 0.281 Uiso 1 1 calc R U . . .
C238 C 0.4128(14) 0.3054(4) 0.8973(6) 0.195(6) Uani 1 1 d D U . . .
H23Q H 0.480626 0.308848 0.911414 0.234 Uiso 1 1 calc R U . . .
H23R H 0.401358 0.286732 0.898039 0.234 Uiso 1 1 calc R U . . .
C239 C 0.399(2) 0.3143(5) 0.8531(6) 0.246(8) Uani 1 1 d D U . . .
H23S H 0.328897 0.315598 0.841145 0.295 Uiso 1 1 calc DR U . . .
H23T H 0.429567 0.302099 0.835486 0.295 Uiso 1 1 calc R U . . .
C240 C 0.451(2) 0.3425(5) 0.8535(8) 0.334(10) Uani 1 1 d D U . . .
H24C H 0.522693 0.340517 0.855709 0.401 Uiso 1 1 calc R U . . .
H24D H 0.438539 0.35263 0.878158 0.401 Uiso 1 1 calc R U . . .
C241 C 0.406(3) 0.3574(5) 0.8088(9) 0.342(10) Uani 1 1 d D U . . .
H24E H 0.340497 0.364319 0.810374 0.41 Uiso 1 1 calc R U . . .
H24F H 0.448709 0.371821 0.803716 0.41 Uiso 1 1 calc R U . . .
C242 C 0.400(3) 0.3384(6) 0.7743(7) 0.387(13) Uani 1 1 d D U . . .
H24G H 0.367708 0.322832 0.783038 0.464 Uiso 1 1 calc DR U . . .
H24H H 0.466872 0.333534 0.771238 0.464 Uiso 1 1 calc R U . . .
C243 C 0.342(3) 0.3472(4) 0.7277(7) 0.426(17) Uani 1 1 d D U . . .
H24I H 0.342231 0.333135 0.707432 0.639 Uiso 1 1 calc DR U . . .
H24J H 0.274257 0.351503 0.729825 0.639 Uiso 1 1 calc R U . . .
H24K H 0.373759 0.362241 0.717985 0.639 Uiso 1 1 calc DR U . . .

loop_
_atom_site_aniso_label
_atom_site_aniso_U_11
_atom_site_aniso_U_22
_atom_site_aniso_U_33
_atom_site_aniso_U_23
_atom_site_aniso_U_13
_atom_site_aniso_U_12
N2 0.071(7) 0.088(5) 0.073(4) -0.015(4) 0.017(6) -0.012(6)
N3 0.076(6) 0.086(4) 0.065(4) -0.012(3) 0.028(5) 0.012(5)
N4 0.091(9) 0.131(9) 0.089(9) -0.002(8) 0.030(7) -0.023(9)
N5 0.116(11) 0.152(13) 0.157(12) 0.066(8) 0.014(10) 0.012(10)
O1 0.080(7) 0.115(8) 0.091(5) -0.006(5) 0.032(6) -0.012(6)
F1 0.165(10) 0.131(6) 0.213(9) -0.047(7) 0.064(8) -0.017(7)
F2 0.166(9) 0.118(5) 0.222(9) 0.035(6) 0.056(8) -0.005(7)
S1 0.075(3) 0.109(3) 0.060(2) -0.018(2) 0.022(2) -0.027(3)
Se1 0.0551(10) 0.1040(14) 0.0693(10) -0.0126(9) 0.0162(8) -0.0039(9)
C2 0.073(8) 0.083(4) 0.072(4) -0.012(4) 0.018(6) -0.002(7)
C3 0.070(8) 0.085(3) 0.068(4) -0.012(3) 0.016(6) 0.005(7)
C4 0.056(7) 0.086(4) 0.065(4) -0.011(3) 0.014(6) 0.014(7)
C5 0.064(7) 0.087(4) 0.064(3) -0.013(3) 0.024(6) 0.001(7)
C6 0.054(7) 0.089(4) 0.068(4) -0.013(3) 0.017(6) -0.005(7)
C7 0.053(7) 0.092(4) 0.069(4) -0.008(3) 0.028(6) 0.003(6)
C8 0.055(7) 0.100(4) 0.072(4) -0.004(3) 0.019(6) -0.018(7)
C9 0.067(8) 0.102(4) 0.074(4) -0.006(4) 0.007(5) -0.003(7)
C10 0.061(7) 0.098(4) 0.069(4) -0.004(4) 0.014(6) -0.001(7)
C11 0.047(7) 0.105(4) 0.076(5) 0.002(4) 0.020(6) 0.002(7)
C12 0.051(7) 0.105(4) 0.089(5) 0.002(4) 0.027(6) 0.005(7)
C13 0.072(8) 0.108(5) 0.095(5) -0.007(4) 0.027(7) 0.018(7)
C14 0.076(8) 0.110(5) 0.106(5) -0.003(4) 0.039(7) 0.000(7)
C15 0.111(9) 0.119(5) 0.121(6) -0.012(5) 0.027(7) 0.004(8)
C16 0.122(10) 0.116(5) 0.149(6) -0.013(5) 0.045(8) -0.006(8)
C17 0.114(10) 0.109(5) 0.152(6) 0.012(5) 0.049(8) 0.002(8)
C18 0.103(9) 0.118(5) 0.129(6) 0.014(5) 0.035(7) 0.005(8)
C19 0.088(9) 0.108(4) 0.110(5) 0.002(4) 0.027(7) 0.009(8)
C20 0.069(8) 0.111(5) 0.098(4) 0.008(4) 0.029(7) -0.003(7)
C21 0.075(8) 0.101(6) 0.096(5) 0.012(4) 0.031(7) 0.010(7)
C22 0.066(8) 0.107(6) 0.078(7) 0.015(5) 0.033(6) 0.002(7)
C23 0.094(9) 0.112(7) 0.114(7) 0.025(6) 0.021(8) -0.003(8)
C24 0.093(7) 0.099(8) 0.075(4) 0.000(5) 0.005(5) -0.032(6)
C25 0.129(8) 0.124(9) 0.085(7) 0.003(7) 0.032(6) -0.031(7)
C26 0.147(8) 0.161(11) 0.184(10) -0.010(9) 0.040(7) 0.015(7)
C27 0.164(8) 0.194(12) 0.196(9) 0.000(9) 0.054(8) 0.007(8)
C28 0.211(12) 0.236(13) 0.202(9) -0.018(9) 0.074(8) -0.007(9)
C29 0.201(15) 0.189(17) 0.204(14) -0.022(14) 0.069(12) -0.044(14)
C30 0.127(6) 0.094(6) 0.074(7) -0.020(6) 0.025(7) -0.001(6)
C31 0.136(6) 0.174(7) 0.182(11) -0.057(8) 0.004(8) -0.021(5)
C32 0.128(6) 0.135(9) 0.183(11) -0.007(8) -0.022(7) -0.015(6)
C33 0.145(7) 0.162(11) 0.175(11) 0.002(9) 0.019(8) -0.025(8)
C34 0.217(10) 0.246(14) 0.257(13) -0.022(9) 0.065(9) 0.030(9)
C35 0.191(12) 0.27(2) 0.28(2) -0.013(16) 0.073(13) 0.006(14)
C36 0.139(9) 0.172(6) 0.155(10) -0.049(7) 0.019(8) -0.026(6)
C37 0.182(11) 0.180(6) 0.188(11) -0.024(8) 0.042(9) -0.016(7)
C38 0.170(11) 0.177(6) 0.166(11) -0.039(7) 0.046(8) 0.003(8)
C39 0.203(12) 0.199(7) 0.192(12) -0.006(9) 0.026(9) -0.007(7)
C40 0.244(12) 0.202(8) 0.252(13) 0.018(9) 0.033(9) -0.005(8)
C41 0.39(2) 0.272(14) 0.41(3) -0.007(18) 0.038(18) 0.110(16)
C1 0.098(11) 0.094(7) 0.112(9) -0.041(7) 0.022(9) -0.022(9)
N1 0.070(7) 0.082(5) 0.079(5) -0.017(4) 0.021(6) -0.015(6)
N6 0.066(6) 0.082(4) 0.083(5) -0.012(4) 0.012(6) -0.003(6)
N7 0.054(6) 0.084(4) 0.064(4) -0.009(3) 0.014(5) 0.002(5)
N8 0.133(11) 0.094(9) 0.107(10) 0.002(7) -0.003(9) -0.015(9)
N9 0.150(12) 0.132(12) 0.097(7) 0.023(8) -0.002(9) -0.040(10)
O2 0.077(7) 0.102(6) 0.079(5) 0.005(5) 0.017(5) 0.005(6)
F3 0.087(6) 0.123(5) 0.106(6) -0.033(5) 0.020(5) -0.005(6)
F4 0.106(7) 0.153(8) 0.081(5) -0.018(4) 0.002(5) -0.020(6)
S2 0.066(3) 0.092(3) 0.078(3) -0.012(2) 0.016(2) 0.004(2)
Se2 0.0576(10) 0.1058(14) 0.0653(10) -0.0091(9) 0.0184(8) 0.0109(9)
C42 0.060(7) 0.080(5) 0.072(4) -0.011(3) 0.023(6) -0.004(7)
C43 0.068(8) 0.085(4) 0.071(3) -0.011(3) 0.021(6) 0.001(7)
C44 0.069(8) 0.085(4) 0.067(3) -0.011(3) 0.013(6) 0.002(7)
C45 0.064(7) 0.082(4) 0.071(3) -0.012(3) 0.020(6) -0.009(6)
C46 0.058(7) 0.085(4) 0.066(3) -0.008(3) 0.023(6) 0.000(6)
C47 0.047(7) 0.088(5) 0.065(3) -0.007(3) 0.018(6) -0.002(6)
C48 0.054(7) 0.087(5) 0.074(3) -0.004(3) 0.015(6) -0.008(6)
C49 0.075(8) 0.110(4) 0.076(4) -0.002(4) 0.011(6) 0.022(6)
C50 0.051(7) 0.107(5) 0.070(4) 0.002(4) 0.031(6) 0.002(6)
C51 0.064(7) 0.087(6) 0.080(4) -0.004(4) 0.016(6) -0.006(6)
C52 0.049(7) 0.090(5) 0.077(4) -0.003(4) 0.018(6) -0.007(6)
C53 0.062(8) 0.090(5) 0.076(5) -0.003(4) 0.015(6) 0.001(7)
C54 0.056(7) 0.086(5) 0.075(5) 0.000(4) 0.022(6) -0.007(7)
C55 0.080(8) 0.091(5) 0.088(5) -0.008(4) 0.017(6) 0.000(7)
C56 0.083(8) 0.103(6) 0.088(5) -0.013(4) 0.024(7) -0.006(7)
C57 0.078(8) 0.113(5) 0.077(5) -0.008(4) 0.015(6) -0.016(7)
C58 0.083(8) 0.103(6) 0.077(5) 0.003(4) 0.014(6) -0.009(7)
C59 0.046(7) 0.090(5) 0.074(4) 0.002(4) 0.018(6) -0.013(6)
C60 0.044(7) 0.087(4) 0.082(4) 0.000(4) 0.016(6) -0.013(6)
C61 0.073(8) 0.091(5) 0.093(6) 0.007(4) 0.008(7) -0.014(7)
C62 0.095(9) 0.085(6) 0.094(7) 0.011(6) 0.005(7) -0.005(8)
C63 0.101(9) 0.106(8) 0.091(6) 0.011(5) 0.013(7) -0.023(7)
C64 0.105(8) 0.114(4) 0.079(8) -0.001(5) 0.010(7) 0.023(5)
C65 0.131(9) 0.141(6) 0.158(11) 0.010(9) 0.049(8) 0.003(6)
C66 0.163(10) 0.142(6) 0.174(11) 0.007(9) 0.028(9) 0.001(6)
C67 0.201(11) 0.174(7) 0.208(12) 0.005(9) 0.040(9) -0.033(7)
C68 0.230(12) 0.174(7) 0.239(13) 0.010(9) 0.038(9) -0.036(7)
C69 0.310(19) 0.226(12) 0.35(2) -0.008(17) 0.043(17) -0.109(15)
C70 0.094(5) 0.088(6) 0.075(7) -0.013(5) 0.019(6) 0.011(5)
C71 0.097(6) 0.127(6) 0.077(8) 0.000(6) 0.037(7) 0.031(5)
C72 0.095(6) 0.134(7) 0.102(9) -0.018(7) 0.024(7) 0.011(6)
C73 0.101(6) 0.122(9) 0.109(9) -0.019(8) 0.029(7) 0.014(6)
C74 0.111(7) 0.130(9) 0.147(10) -0.008(8) 0.026(8) 0.002(7)
C75 0.131(10) 0.219(18) 0.241(18) -0.016(15) 0.075(14) -0.018(10)
C76 0.113(9) 0.136(6) 0.121(9) -0.023(6) 0.044(7) 0.026(6)
C77 0.118(9) 0.152(6) 0.117(9) -0.019(7) 0.036(8) 0.015(7)
C78 0.161(10) 0.147(7) 0.145(10) -0.024(7) 0.031(8) 0.035(7)
C79 0.179(12) 0.173(7) 0.205(11) -0.020(7) 0.040(9) 0.007(8)
C80 0.237(13) 0.197(9) 0.236(12) -0.037(8) 0.034(9) -0.025(9)
C81 0.37(2) 0.199(12) 0.39(2) -0.002(13) 0.063(17) -0.052(16)
C82 0.111(12) 0.117(7) 0.111(8) 0.012(7) 0.051(10) 0.014(10)
N10 0.078(7) 0.104(5) 0.097(5) -0.001(4) 0.025(6) -0.001(7)
N11 0.069(7) 0.097(5) 0.098(5) -0.007(4) 0.027(6) 0.003(6)
N12 0.149(7) 0.089(5) 0.088(4) -0.007(4) 0.029(6) -0.034(6)
N13 0.113(10) 0.093(10) 0.100(10) -0.010(6) 0.016(8) -0.007(8)
N14 0.086(9) 0.160(13) 0.116(9) -0.038(8) 0.020(8) 0.001(9)
O3 0.079(7) 0.112(6) 0.122(7) -0.024(6) 0.023(6) -0.028(6)
F5 0.154(9) 0.133(6) 0.142(7) 0.034(6) 0.019(7) -0.005(7)
F6 0.144(8) 0.169(9) 0.100(5) 0.005(5) 0.010(6) -0.029(7)
S3 0.068(3) 0.101(3) 0.099(3) -0.023(2) 0.022(2) 0.002(3)
Se3 0.0647(11) 0.1094(15) 0.1032(13) -0.0222(11) 0.0061(9) -0.0088(10)
C83 0.067(8) 0.093(5) 0.093(4) -0.011(4) 0.018(7) -0.002(7)
C84 0.062(8) 0.094(5) 0.091(4) -0.015(3) 0.017(6) -0.001(7)
C85 0.082(8) 0.092(5) 0.094(4) -0.013(4) 0.028(6) -0.002(7)
C86 0.080(8) 0.094(4) 0.094(4) -0.015(4) 0.023(7) -0.008(7)
C87 0.069(8) 0.102(4) 0.094(4) -0.013(4) 0.013(6) -0.018(7)
C88 0.075(8) 0.103(5) 0.095(4) -0.017(3) 0.023(6) -0.015(7)
C89 0.051(7) 0.104(5) 0.097(4) -0.017(3) 0.031(6) -0.004(7)
C90 0.068(8) 0.110(4) 0.097(4) -0.017(4) 0.025(6) 0.008(6)
C91 0.084(8) 0.102(5) 0.096(4) -0.016(4) 0.023(7) -0.016(7)
C92 0.074(8) 0.095(6) 0.097(4) -0.011(4) 0.021(7) -0.015(7)
C93 0.076(8) 0.102(5) 0.095(4) -0.004(4) 0.030(7) -0.009(7)
C94 0.068(8) 0.098(5) 0.100(5) -0.006(4) 0.029(7) -0.014(7)
C95 0.070(8) 0.098(5) 0.102(5) -0.002(4) 0.034(6) -0.007(7)
C96 0.085(8) 0.100(6) 0.115(5) 0.001(5) 0.020(7) -0.010(7)
C97 0.106(9) 0.116(6) 0.115(5) 0.009(5) 0.022(7) -0.003(8)
C98 0.095(9) 0.127(6) 0.099(5) 0.001(5) 0.018(7) -0.002(8)
C99 0.086(8) 0.109(6) 0.099(5) -0.004(5) 0.023(7) -0.022(7)
C100 0.073(8) 0.100(5) 0.099(4) -0.003(4) 0.018(7) -0.006(7)
C101 0.065(8) 0.097(4) 0.097(4) -0.002(4) 0.023(6) -0.014(7)
C102 0.073(8) 0.098(5) 0.096(6) -0.005(4) 0.023(7) -0.012(7)
C103 0.076(8) 0.093(7) 0.093(7) -0.011(6) 0.019(7) -0.013(7)
C104 0.085(9) 0.105(8) 0.095(6) -0.006(5) 0.022(7) -0.003(7)
C105 0.115(7) 0.104(5) 0.111(9) -0.016(5) 0.027(7) 0.001(7)
C106 0.131(7) 0.127(8) 0.138(10) 0.008(8) 0.036(7) -0.002(7)
C107 0.132(7) 0.163(9) 0.143(10) 0.007(8) 0.011(7) -0.029(7)
C108 0.149(8) 0.167(9) 0.153(10) -0.009(7) 0.031(8) -0.036(8)
C109 0.142(10) 0.130(9) 0.148(10) 0.014(7) 0.037(8) -0.010(7)
C110 0.121(12) 0.144(12) 0.124(13) 0.013(11) 0.013(10) -0.013(9)
C111 0.206(7) 0.110(7) 0.139(9) -0.005(7) -0.023(7) -0.008(7)
C112 0.210(7) 0.245(11) 0.266(9) 0.010(8) 0.020(8) 0.023(8)
C113 0.237(8) 0.248(11) 0.269(12) -0.008(8) 0.044(9) 0.045(7)
C114 0.244(8) 0.280(12) 0.286(13) 0.000(9) 0.018(9) 0.035(8)
C115 0.281(11) 0.308(13) 0.312(14) 0.022(9) 0.014(9) 0.057(10)
C116 0.341(15) 0.44(2) 0.45(3) 0.008(19) 0.081(17) 0.163(16)
C117 0.222(12) 0.256(11) 0.293(9) 0.007(7) 0.045(9) -0.006(9)
C118 0.303(15) 0.302(14) 0.307(10) -0.018(7) 0.069(10) 0.011(10)
C119 0.334(15) 0.349(12) 0.309(10) -0.007(7) 0.071(10) -0.001(10)
C120 0.346(15) 0.350(12) 0.312(10) -0.006(7) 0.068(10) 0.009(10)
C121 0.353(16) 0.345(11) 0.352(15) -0.010(8) 0.067(10) -0.002(10)
C122 0.30(2) 0.340(16) 0.344(19) -0.006(16) 0.059(18) -0.030(18)
N15 0.087(7) 0.108(5) 0.093(4) -0.006(4) 0.024(6) -0.003(7)
N16 0.081(7) 0.094(4) 0.105(4) -0.020(3) -0.020(5) 0.014(6)
N17 0.140(11) 0.096(9) 0.088(9) -0.018(6) 0.020(8) -0.001(9)
N18 0.149(12) 0.124(10) 0.101(10) -0.026(7) -0.025(9) 0.017(10)
O4 0.133(9) 0.127(8) 0.098(5) -0.026(6) 0.015(7) -0.004(8)
F7 0.176(9) 0.116(6) 0.101(6) 0.005(5) 0.001(6) -0.013(7)
F8 0.234(11) 0.099(5) 0.121(7) -0.006(5) 0.036(7) -0.006(7)
S4 0.087(3) 0.112(3) 0.103(3) -0.027(3) 0.034(3) -0.010(3)
Se4 0.1007(14) 0.1089(15) 0.0995(13) -0.0377(12) 0.0055(11) -0.0021(12)
C123 0.067(8) 0.097(4) 0.088(5) -0.012(4) 0.014(7) -0.011(7)
C124 0.065(8) 0.096(4) 0.093(4) -0.015(3) 0.026(7) -0.007(7)
C125 0.070(8) 0.096(4) 0.094(4) -0.014(3) 0.016(7) 0.008(7)
C126 0.078(8) 0.103(4) 0.098(4) -0.020(4) 0.014(7) -0.003(7)
C127 0.076(8) 0.098(4) 0.107(4) -0.019(3) 0.008(7) -0.009(7)
C128 0.085(8) 0.107(4) 0.112(5) -0.024(3) 0.021(7) -0.007(7)
C129 0.090(9) 0.108(4) 0.113(5) -0.027(3) 0.018(7) -0.012(8)
C130 0.103(9) 0.105(4) 0.109(4) -0.021(4) 0.000(6) 0.002(8)
C131 0.098(9) 0.108(4) 0.105(4) -0.019(4) 0.026(7) 0.011(8)
C132 0.099(9) 0.103(4) 0.088(5) -0.014(4) 0.013(7) 0.001(8)
C133 0.076(8) 0.102(4) 0.095(5) -0.012(4) 0.015(7) 0.001(7)
C134 0.096(9) 0.103(5) 0.093(5) -0.012(4) 0.012(8) -0.012(8)
C135 0.085(8) 0.105(5) 0.091(5) -0.009(4) 0.016(7) -0.003(7)
C136 0.091(9) 0.110(5) 0.093(6) -0.005(4) 0.015(7) -0.009(8)
C137 0.120(9) 0.107(5) 0.099(5) 0.000(4) 0.011(8) -0.005(8)
C138 0.121(9) 0.105(5) 0.101(5) -0.004(5) 0.022(8) 0.009(8)
C139 0.111(9) 0.102(5) 0.094(6) -0.010(4) 0.009(7) -0.002(8)
C140 0.086(8) 0.104(4) 0.090(5) -0.007(4) 0.023(7) 0.006(7)
C141 0.079(8) 0.099(4) 0.093(4) -0.009(4) 0.014(7) -0.005(7)
C142 0.096(9) 0.103(6) 0.093(5) -0.008(4) 0.016(7) 0.003(8)
C143 0.110(9) 0.109(7) 0.096(8) -0.005(6) 0.015(8) -0.001(8)
C144 0.116(10) 0.109(7) 0.099(7) -0.014(6) 0.011(8) 0.009(8)
C145 0.131(8) 0.111(9) 0.108(5) -0.016(5) -0.004(7) 0.015(8)
C146 0.172(9) 0.214(10) 0.176(10) -0.019(8) 0.063(8) 0.012(9)
C147 0.246(12) 0.250(10) 0.233(11) 0.024(8) 0.094(8) -0.005(9)
C148 0.264(12) 0.246(9) 0.271(13) 0.023(8) 0.062(9) -0.008(9)
C149 0.289(14) 0.297(13) 0.283(14) -0.022(10) 0.043(9) 0.003(9)
C150 0.26(2) 0.252(15) 0.35(2) 0.022(15) 0.054(16) -0.035(15)
C151 0.168(7) 0.099(7) 0.105(7) -0.017(6) 0.000(6) 0.009(8)
C152 0.188(6) 0.227(6) 0.205(6) 0.010(4) 0.055(4) -0.009(5)
C153 0.188(6) 0.227(6) 0.205(6) 0.010(4) 0.055(4) -0.009(5)
C154 0.188(6) 0.227(6) 0.205(6) 0.010(4) 0.055(4) -0.009(5)
C155 0.188(6) 0.227(6) 0.205(6) 0.010(4) 0.055(4) -0.009(5)
C156 0.188(6) 0.227(6) 0.205(6) 0.010(4) 0.055(4) -0.009(5)
C157 0.214(11) 0.257(8) 0.195(10) 0.020(6) 0.064(7) -0.006(8)
C158 0.292(13) 0.236(7) 0.315(11) 0.003(7) 0.057(9) -0.019(9)
C159 0.328(13) 0.267(9) 0.323(11) 0.022(8) 0.067(8) -0.013(10)
C160 0.355(14) 0.359(14) 0.337(11) 0.032(9) 0.046(8) 0.005(10)
C161 0.356(15) 0.343(14) 0.337(12) 0.024(9) 0.049(9) 0.011(10)
C162 0.38(2) 0.36(2) 0.340(15) 0.020(14) 0.036(15) 0.036(18)
C163 0.103(11) 0.097(10) 0.077(5) 0.011(6) 0.016(9) -0.004(9)
N19 0.076(7) 0.086(6) 0.074(4) 0.005(4) 0.019(6) -0.008(6)
N20 0.077(7) 0.084(5) 0.079(4) 0.003(4) 0.017(6) -0.003(6)
N21 0.070(6) 0.081(4) 0.076(4) -0.004(3) 0.009(5) 0.002(6)
N22 0.168(12) 0.089(10) 0.102(6) -0.004(8) 0.015(10) 0.002(9)
N23 0.150(12) 0.106(10) 0.133(11) -0.022(7) 0.003(10) 0.003(10)
O5 0.126(9) 0.087(5) 0.102(7) -0.010(5) 0.033(7) -0.002(7)
F9 0.153(8) 0.151(8) 0.091(5) 0.001(5) 0.025(6) 0.006(7)
F10 0.140(8) 0.138(7) 0.104(5) -0.033(5) 0.009(6) 0.000(7)
S5 0.094(3) 0.081(3) 0.095(3) 0.006(2) 0.027(3) -0.003(3)
Se5 0.1117(14) 0.0754(13) 0.0885(12) -0.0090(10) 0.0169(10) 0.0003(11)
C164 0.068(8) 0.080(5) 0.075(4) 0.001(3) 0.023(6) 0.001(7)
C165 0.062(7) 0.078(4) 0.077(3) 0.000(3) 0.016(6) -0.007(7)
C166 0.070(8) 0.078(4) 0.075(4) -0.002(3) 0.006(6) 0.000(7)
C167 0.067(8) 0.079(4) 0.080(4) 0.000(3) 0.012(6) -0.011(7)
C168 0.057(7) 0.080(4) 0.077(4) -0.002(3) 0.008(6) -0.004(7)
C169 0.082(8) 0.083(4) 0.085(4) -0.002(3) 0.020(7) 0.000(7)
C170 0.087(8) 0.083(4) 0.094(4) 0.001(3) 0.022(7) -0.004(7)
C171 0.107(8) 0.091(4) 0.096(4) -0.001(3) 0.008(7) 0.025(6)
C172 0.082(8) 0.079(4) 0.096(4) -0.005(3) 0.011(7) -0.006(7)
C173 0.085(8) 0.076(5) 0.096(4) -0.001(4) 0.014(7) -0.002(7)
C174 0.089(8) 0.092(5) 0.091(4) -0.006(4) 0.011(7) -0.012(7)
C175 0.101(9) 0.092(5) 0.093(5) -0.007(4) 0.017(7) 0.008(8)
C176 0.077(8) 0.087(5) 0.088(4) -0.007(4) 0.009(7) -0.006(7)
C177 0.112(9) 0.099(6) 0.094(5) -0.002(4) 0.019(8) -0.006(8)
C178 0.096(9) 0.110(6) 0.091(5) -0.005(4) 0.015(8) -0.009(8)
C179 0.104(9) 0.111(6) 0.096(5) -0.016(4) 0.014(8) 0.007(8)
C180 0.086(8) 0.091(6) 0.100(5) -0.013(4) 0.012(7) 0.001(7)
C181 0.098(9) 0.091(5) 0.095(4) -0.006(4) 0.019(7) 0.004(8)
C182 0.076(8) 0.094(4) 0.092(5) -0.002(4) 0.011(7) 0.001(7)
C183 0.109(9) 0.095(5) 0.103(6) 0.000(4) 0.018(8) 0.005(8)
C184 0.104(9) 0.089(8) 0.105(6) 0.003(5) 0.019(8) -0.001(7)
C185 0.125(10) 0.100(6) 0.112(8) -0.008(6) 0.016(8) 0.002(8)
C186 0.128(8) 0.092(5) 0.099(8) 0.001(5) 0.012(7) 0.026(6)
C187 0.151(9) 0.152(10) 0.165(11) 0.016(8) 0.029(9) -0.009(7)
C188 0.188(10) 0.175(10) 0.191(11) 0.035(8) 0.042(8) -0.013(8)
C189 0.206(11) 0.201(11) 0.250(11) 0.035(8) 0.051(9) -0.040(8)
C190 0.218(12) 0.212(11) 0.237(11) 0.035(8) 0.050(10) -0.039(8)
C191 0.31(2) 0.31(2) 0.237(11) 0.028(12) 0.070(17) 0.011(18)
C192 0.106(6) 0.075(7) 0.073(5) -0.005(5) -0.005(6) -0.008(7)
C193 0.130(5) 0.165(10) 0.130(5) 0.053(6) 0.036(6) 0.000(8)
C194 0.119(5) 0.144(10) 0.110(8) 0.017(8) 0.034(6) -0.008(7)
C195 0.128(5) 0.100(9) 0.104(9) 0.013(7) 0.033(6) -0.008(7)
C196 0.122(6) 0.163(11) 0.153(10) 0.007(9) 0.028(7) -0.008(8)
C197 0.133(7) 0.167(16) 0.171(15) -0.013(13) 0.056(10) -0.008(12)
C198 0.144(10) 0.154(9) 0.129(5) 0.044(6) 0.030(6) 0.003(8)
C199 0.172(11) 0.171(10) 0.157(6) 0.020(6) 0.023(8) 0.002(9)
C200 0.160(11) 0.177(10) 0.154(6) 0.019(6) 0.024(8) -0.002(9)
C201 0.181(11) 0.168(10) 0.161(7) 0.017(7) 0.026(9) -0.012(9)
C202 0.195(12) 0.194(11) 0.163(7) 0.008(7) 0.021(9) -0.007(9)
C203 0.250(19) 0.183(15) 0.169(10) 0.004(11) 0.011(14) -0.002(15)
N24 0.072(7) 0.087(5) 0.068(4) 0.001(4) 0.016(5) 0.003(6)
N25 0.073(6) 0.077(4) 0.065(4) -0.003(3) 0.023(4) 0.006(6)
N26 0.125(11) 0.108(11) 0.119(8) -0.021(8) 0.012(9) -0.023(9)
N27 0.145(12) 0.108(7) 0.216(14) -0.035(11) 0.047(11) -0.018(11)
O6 0.066(6) 0.096(5) 0.093(7) -0.003(5) 0.026(5) 0.014(6)
F11 0.106(7) 0.163(9) 0.139(6) 0.052(5) 0.022(6) 0.007(6)
F12 0.142(9) 0.129(6) 0.221(10) 0.071(6) 0.043(8) -0.011(7)
S6 0.069(3) 0.097(3) 0.069(2) -0.013(2) 0.016(2) 0.010(2)
Se6 0.0527(9) 0.0839(12) 0.0774(11) -0.0077(9) 0.0152(8) 0.0091(9)
C204 0.052(7) 0.082(4) 0.068(4) 0.000(3) 0.021(6) -0.004(7)
C205 0.055(7) 0.080(4) 0.069(4) 0.000(3) 0.020(6) -0.002(7)
C206 0.061(7) 0.077(4) 0.071(4) -0.001(3) 0.013(6) -0.002(6)
C207 0.050(7) 0.083(3) 0.066(4) -0.003(3) 0.020(6) 0.007(6)
C208 0.054(7) 0.082(3) 0.068(4) -0.005(3) 0.012(6) 0.012(7)
C209 0.046(7) 0.081(3) 0.071(4) -0.007(3) 0.015(6) 0.009(6)
C210 0.062(7) 0.085(4) 0.074(4) -0.011(3) 0.027(6) 0.002(7)
C211 0.047(7) 0.089(4) 0.083(4) -0.007(3) 0.010(5) -0.006(6)
C212 0.039(7) 0.083(4) 0.083(5) -0.008(3) 0.016(6) 0.008(6)
C213 0.059(7) 0.084(4) 0.089(6) -0.010(4) 0.014(6) 0.004(7)
C214 0.062(7) 0.093(5) 0.094(5) -0.002(4) 0.032(6) 0.000(7)
C215 0.051(7) 0.091(5) 0.095(5) 0.000(4) 0.022(6) 0.010(7)
C216 0.069(8) 0.097(5) 0.102(5) 0.003(4) 0.022(7) 0.013(7)
C217 0.081(8) 0.116(6) 0.103(5) 0.011(5) 0.029(7) 0.000(7)
C218 0.105(9) 0.134(6) 0.125(6) 0.029(5) 0.030(8) -0.001(8)
C219 0.108(9) 0.107(6) 0.147(6) 0.029(4) 0.039(8) 0.001(8)
C220 0.106(9) 0.100(5) 0.143(6) 0.012(5) 0.024(8) -0.004(8)
C221 0.071(8) 0.093(5) 0.115(5) 0.004(4) 0.019(7) -0.001(7)
C222 0.077(8) 0.095(5) 0.105(5) -0.005(4) 0.032(7) 0.001(7)
C223 0.091(9) 0.103(6) 0.115(5) -0.019(5) 0.037(7) -0.002(7)
C224 0.099(9) 0.101(8) 0.111(6) -0.028(6) 0.020(8) -0.001(8)
C225 0.126(10) 0.105(6) 0.151(9) -0.014(6) 0.026(8) -0.006(9)
C226 0.074(7) 0.081(7) 0.087(5) -0.003(5) -0.002(5) 0.001(7)
C227 0.111(9) 0.120(10) 0.115(7) -0.027(7) 0.015(6) 0.034(8)
C228 0.145(9) 0.148(10) 0.121(7) -0.034(7) 0.021(7) 0.026(7)
C229 0.178(10) 0.184(10) 0.152(9) -0.022(8) 0.065(8) 0.019(8)
C230 0.198(11) 0.219(12) 0.217(13) 0.003(9) 0.058(9) -0.008(9)
C231 0.195(15) 0.214(18) 0.212(18) 0.007(14) 0.056(13) -0.019(12)
C232 0.121(6) 0.083(8) 0.073(5) 0.001(5) -0.001(5) -0.004(6)
C233 0.104(7) 0.104(9) 0.128(6) 0.003(7) -0.019(5) 0.009(6)
C234 0.101(8) 0.105(9) 0.123(6) 0.015(7) -0.016(5) 0.017(7)
C235 0.114(8) 0.114(9) 0.105(7) -0.004(8) 0.000(6) 0.007(7)
C236 0.143(9) 0.137(10) 0.107(7) -0.006(8) -0.006(7) 0.007(8)
C237 0.167(14) 0.230(18) 0.145(13) -0.036(13) -0.025(10) -0.024(12)
C238 0.157(9) 0.242(11) 0.193(8) -0.051(7) 0.051(8) 0.001(8)
C239 0.246(13) 0.293(11) 0.212(9) -0.030(8) 0.077(9) 0.011(9)
C240 0.341(15) 0.316(12) 0.354(11) 0.044(8) 0.085(9) -0.022(9)
C241 0.341(15) 0.334(12) 0.355(12) 0.036(7) 0.072(9) -0.001(10)
C242 0.386(17) 0.399(16) 0.373(12) -0.005(9) 0.061(10) -0.001(10)
C243 0.42(3) 0.47(3) 0.377(15) 0.000(14) 0.043(17) 0.000(19)

loop_
_atom_type_symbol
_atom_type_description
_atom_type_scat_dispersion_real
_atom_type_scat_dispersion_imag
_atom_type_scat_source
C C 0.0033 0.0016 'International Tables Vol C Tables 4.2.6.8 and 6.1.1.4'
H H 0 0 'International Tables Vol C Tables 4.2.6.8 and 6.1.1.4'
N N 0.0061 0.0033 'International Tables Vol C Tables 4.2.6.8 and 6.1.1.4'
O O 0.0106 0.006 'International Tables Vol C Tables 4.2.6.8 and 6.1.1.4'
F F 0.0171 0.0103 'International Tables Vol C Tables 4.2.6.8 and 6.1.1.4'
S S 0.1246 0.1234 'International Tables Vol C Tables 4.2.6.8 and 6.1.1.4'
Se Se -0.0929 2.2259 'International Tables Vol C Tables 4.2.6.8 and 6.1.1.4'

loop_
_geom_angle_atom_site_label_1
_geom_angle_atom_site_label_2
_geom_angle_atom_site_label_3
_geom_angle
_geom_angle_site_symmetry_1
_geom_angle_site_symmetry_3
_geom_angle_publ_flag
N1 N2 C2 101.0(10) . . ?
C4 N3 C6 107.3(9) . . ?
C4 N3 C30 135.9(10) . . ?
C6 N3 C30 116.2(10) . . ?
C8 S1 C5 89.6(5) . . ?
C7 Se1 C10 87.1(5) . . ?
N2 C2 C42 108.6(10) . . ?
N2 C2 C3 130.3(12) . . ?
C42 C2 C3 120.8(11) . . ?
C5 C3 C2 132.2(11) . . ?
C5 C3 C4 106.2(10) . . ?
C2 C3 C4 121.4(11) . . ?
N3 C4 C44 133.5(10) . . ?
N3 C4 C3 108.8(10) . . ?
C44 C4 C3 117.7(10) . . ?
C3 C5 C6 109.5(9) . . ?
C3 C5 S1 137.7(9) . . ?
C6 C5 S1 112.8(8) . . ?
N3 C6 C5 108.1(9) . . ?
N3 C6 C7 137.6(11) . . ?
C5 C6 C7 114.3(10) . . ?
C6 C7 C8 108.5(9) . . ?
C6 C7 Se1 139.4(9) . . ?
C8 C7 Se1 112.2(8) . . ?
C9 C8 C7 114.0(10) . . ?
C9 C8 S1 131.1(9) . . ?
C7 C8 S1 114.8(8) . . ?
C8 C9 C10 115.6(10) . . ?
C8 C9 C24 118.6(11) . . ?
C10 C9 C24 125.7(11) . . ?
C9 C10 C11 120.7(10) . . ?
C9 C10 Se1 111.0(8) . . ?
C11 C10 Se1 128.3(9) . . ?
C12 C11 C10 135.1(12) . . ?
C12 C11 H11 112.5 . . ?
C10 C11 H11 112.5 . . ?
C11 C12 C13 125.6(11) . . ?
C11 C12 C20 126.1(11) . . ?
C13 C12 C20 108.3(11) . . ?
O1 C13 C12 128.0(12) . . ?
O1 C13 C14 125.4(12) . . ?
C12 C13 C14 106.7(11) . . ?
C19 C14 C15 124.3(12) . . ?
C19 C14 C13 108.1(11) . . ?
C15 C14 C13 127.6(12) . . ?
C14 C15 C16 117.3(13) . . ?
C14 C15 H15 121.4 . . ?
C16 C15 H15 121.4 . . ?
F1 C16 C17 123.6(15) . . ?
F1 C16 C15 119.6(14) . . ?
C17 C16 C15 116.8(14) . . ?
C18 C17 C16 127.1(14) . . ?
C18 C17 F2 118.8(14) . . ?
C16 C17 F2 114.1(14) . . ?
C17 C18 C19 116.3(13) . . ?
C17 C18 H18 121.9 . . ?
C19 C18 H18 121.9 . . ?
C14 C19 C18 118.3(12) . . ?
C14 C19 C20 111.5(11) . . ?
C18 C19 C20 130.2(12) . . ?
C21 C20 C19 127.9(12) . . ?
C21 C20 C12 126.7(12) . . ?
C19 C20 C12 105.4(10) . . ?
C20 C21 C23 121.4(13) . . ?
C20 C21 C22 127.7(13) . . ?
C23 C21 C22 110.6(12) . . ?
N4 C22 C21 177.9(18) . . ?
N5 C23 C21 175(2) . . ?
C9 C24 C25 114.3(11) . . ?
C9 C24 H24A 108.7 . . ?
C25 C24 H24A 108.7 . . ?
C9 C24 H24B 108.7 . . ?
C25 C24 H24B 108.7 . . ?
H24A C24 H24B 107.6 . . ?
C26 C25 C24 110.0(12) . . ?
C26 C25 H25A 109.7 . . ?
C24 C25 H25A 109.7 . . ?
C26 C25 H25B 109.7 . . ?
C24 C25 H25B 109.7 . . ?
H25A C25 H25B 108.2 . . ?
C25 C26 C27 115.7(15) . . ?
C25 C26 H26A 108.3 . . ?
C27 C26 H26A 108.3 . . ?
C25 C26 H26B 108.3 . . ?
C27 C26 H26B 108.3 . . ?
H26A C26 H26B 107.4 . . ?
C28 C27 C26 109.7(15) . . ?
C28 C27 H27A 109.7 . . ?
C26 C27 H27A 109.7 . . ?
C28 C27 H27B 109.7 . . ?
C26 C27 H27B 109.7 . . ?
H27A C27 H27B 108.2 . . ?
C27 C28 C29 116.0(17) . . ?
C27 C28 H28A 108.3 . . ?
C29 C28 H28A 108.3 . . ?
C27 C28 H28B 108.3 . . ?
C29 C28 H28B 108.3 . . ?
H28A C28 H28B 107.4 . . ?
C28 C29 H29A 109.5 . . ?
C28 C29 H29B 109.5 . . ?
H29A C29 H29B 109.5 . . ?
C28 C29 H29C 109.5 . . ?
H29A C29 H29C 109.5 . . ?
H29B C29 H29C 109.5 . . ?
N3 C30 C31 118.4(11) . . ?
N3 C30 H30A 107.7 . . ?
C31 C30 H30A 107.7 . . ?
N3 C30 H30B 107.7 . . ?
C31 C30 H30B 107.7 . . ?
H30A C30 H30B 107.1 . . ?
C32 C31 C30 123.0(14) . . ?
C32 C31 C36 118.1(14) . . ?
C30 C31 C36 115.7(13) . . ?
C32 C31 H31 96 . . ?
C30 C31 H31 96 . . ?
C36 C31 H31 96 . . ?
C31 C32 C33 133.3(17) . . ?
C31 C32 H32A 103.9 . . ?
C33 C32 H32A 103.9 . . ?
C31 C32 H32B 103.9 . . ?
C33 C32 H32B 103.9 . . ?
H32A C32 H32B 105.4 . . ?
C34 C33 C32 134(2) . . ?
C34 C33 H33A 103.8 . . ?
C32 C33 H33A 103.8 . . ?
C34 C33 H33B 103.8 . . ?
C32 C33 H33B 103.8 . . ?
H33A C33 H33B 105.4 . . ?
C33 C34 C35 124(2) . . ?
C33 C34 H34A 106.4 . . ?
C35 C34 H34A 106.4 . . ?
C33 C34 H34B 106.4 . . ?
C35 C34 H34B 106.4 . . ?
H34A C34 H34B 106.4 . . ?
C34 C35 H35A 109.5 . . ?
C34 C35 H35B 109.5 . . ?
H35A C35 H35B 109.5 . . ?
C34 C35 H35C 109.5 . . ?
H35A C35 H35C 109.5 . . ?
H35B C35 H35C 109.5 . . ?
C37 C36 C31 111.6(14) . . ?
C37 C36 H36A 109.3 . . ?
C31 C36 H36A 109.3 . . ?
C37 C36 H36B 109.3 . . ?
C31 C36 H36B 109.3 . . ?
H36A C36 H36B 108 . . ?
C36 C37 C38 110.6(14) . . ?
C36 C37 H37A 109.5 . . ?
C38 C37 H37A 109.5 . . ?
C36 C37 H37B 109.5 . . ?
C38 C37 H37B 109.5 . . ?
H37A C37 H37B 108.1 . . ?
C39 C38 C37 100.5(13) . . ?
C39 C38 H38A 111.7 . . ?
C37 C38 H38A 111.7 . . ?
C39 C38 H38B 111.7 . . ?
C37 C38 H38B 111.7 . . ?
H38A C38 H38B 109.4 . . ?
C40 C39 C38 115.1(17) . . ?
C40 C39 H39A 108.5 . . ?
C38 C39 H39A 108.5 . . ?
C40 C39 H39B 108.5 . . ?
C38 C39 H39B 108.5 . . ?
H39A C39 H39B 107.5 . . ?
C39 C40 C41 110.6(19) . . ?
C39 C40 H40A 109.5 . . ?
C41 C40 H40A 109.5 . . ?
C39 C40 H40B 109.5 . . ?
C41 C40 H40B 109.5 . . ?
H40A C40 H40B 108.1 . . ?
C40 C41 H41A 109.5 . . ?
C40 C41 H41B 109.5 . . ?
H41A C41 H41B 109.5 . . ?
C40 C41 H41C 109.5 . . ?
H41A C41 H41C 109.5 . . ?
H41B C41 H41C 109.5 . . ?
N1 C1 H1A 109.5 . . ?
N1 C1 H1B 109.5 . . ?
H1A C1 H1B 109.5 . . ?
N1 C1 H1C 109.5 . . ?
H1A C1 H1C 109.5 . . ?
H1B C1 H1C 109.5 . . ?
N2 N1 N6 119.6(11) . . ?
N2 N1 C1 119.6(11) . . ?
N6 N1 C1 120.5(11) . . ?
N1 N6 C42 99.6(10) . . ?
C46 N7 C44 106.4(9) . . ?
C46 N7 C70 117.8(10) . . ?
C44 N7 C70 134.3(10) . . ?
C45 S2 C48 89.7(5) . . ?
C47 Se2 C50 85.8(5) . . ?
N6 C42 C2 111.1(10) . . ?
N6 C42 C43 129.6(12) . . ?
C2 C42 C43 119.2(11) . . ?
C45 C43 C42 132.2(11) . . ?
C45 C43 C44 107.3(9) . . ?
C42 C43 C44 120.5(11) . . ?
C4 C44 N7 133.1(10) . . ?
C4 C44 C43 119.6(10) . . ?
N7 C44 C43 107.3(9) . . ?
C46 C45 C43 107.5(9) . . ?
C46 C45 S2 113.6(8) . . ?
C43 C45 S2 138.8(9) . . ?
N7 C46 C45 111.4(9) . . ?
N7 C46 C47 136.3(10) . . ?
C45 C46 C47 112.3(10) . . ?
C48 C47 C46 111.0(9) . . ?
C48 C47 Se2 112.7(7) . . ?
C46 C47 Se2 136.2(9) . . ?
C49 C48 C47 115.2(10) . . ?
C49 C48 S2 131.3(9) . . ?
C47 C48 S2 113.4(8) . . ?
C50 C49 C48 113.8(10) . . ?
C50 C49 C64 126.6(11) . . ?
C48 C49 C64 119.6(11) . . ?
C49 C50 C51 120.9(10) . . ?
C49 C50 Se2 112.4(8) . . ?
C51 C50 Se2 126.6(9) . . ?
C52 C51 C50 131.6(12) . . ?
C52 C51 H51 114.2 . . ?
C50 C51 H51 114.2 . . ?
C51 C52 C53 125.8(11) . . ?
C51 C52 C60 125.9(11) . . ?
C53 C52 C60 108.2(10) . . ?
O2 C53 C52 130.6(11) . . ?
O2 C53 C54 122.9(12) . . ?
C52 C53 C54 106.5(10) . . ?
C55 C54 C59 124.5(11) . . ?
C55 C54 C53 127.4(11) . . ?
C59 C54 C53 108.0(10) . . ?
C54 C55 C56 118.2(12) . . ?
C54 C55 H55 120.9 . . ?
C56 C55 H55 120.9 . . ?
F3 C56 C57 123.4(12) . . ?
F3 C56 C55 120.6(12) . . ?
C57 C56 C55 115.8(12) . . ?
C58 C57 C56 127.3(13) . . ?
C58 C57 F4 118.9(12) . . ?
C56 C57 F4 113.8(12) . . ?
C57 C58 C59 116.4(12) . . ?
C57 C58 H58 121.8 . . ?
C59 C58 H58 121.8 . . ?
C54 C59 C58 117.6(11) . . ?
C54 C59 C60 111.0(10) . . ?
C58 C59 C60 131.4(11) . . ?
C61 C60 C52 126.6(11) . . ?
C61 C60 C59 127.2(11) . . ?
C52 C60 C59 106.2(10) . . ?
C60 C61 C62 127.1(12) . . ?
C60 C61 C63 120.8(12) . . ?
C62 C61 C63 112.1(12) . . ?
N8 C62 C61 176.8(18) . . ?
N9 C63 C61 174.7(18) . . ?
C49 C64 C65 113.3(12) . . ?
C49 C64 H64A 108.9 . . ?
C65 C64 H64A 108.9 . . ?
C49 C64 H64B 108.9 . . ?
C65 C64 H64B 108.9 . . ?
H64A C64 H64B 107.7 . . ?
C66 C65 C64 108.9(13) . . ?
C66 C65 H65A 109.9 . . ?
C64 C65 H65A 109.9 . . ?
C66 C65 H65B 109.9 . . ?
C64 C65 H65B 109.9 . . ?
H65A C65 H65B 108.3 . . ?
C65 C66 C67 110.8(14) . . ?
C65 C66 H66A 109.5 . . ?
C67 C66 H66A 109.5 . . ?
C65 C66 H66B 109.5 . . ?
C67 C66 H66B 109.5 . . ?
H66A C66 H66B 108.1 . . ?
C68 C67 C66 114.3(14) . . ?
C68 C67 H67A 108.7 . . ?
C66 C67 H67A 108.7 . . ?
C68 C67 H67B 108.7 . . ?
C66 C67 H67B 108.7 . . ?
H67A C67 H67B 107.6 . . ?
C67 C68 C69 111.4(17) . . ?
C67 C68 H68A 109.3 . . ?
C69 C68 H68A 109.3 . . ?
C67 C68 H68B 109.3 . . ?
C69 C68 H68B 109.3 . . ?
H68A C68 H68B 108 . . ?
C68 C69 H69A 109.5 . . ?
C68 C69 H69B 109.5 . . ?
H69A C69 H69B 109.5 . . ?
C68 C69 H69C 109.5 . . ?
H69A C69 H69C 109.5 . . ?
H69B C69 H69C 109.5 . . ?
N7 C70 C71 112.1(10) . . ?
N7 C70 H70A 109.2 . . ?
C71 C70 H70A 109.2 . . ?
N7 C70 H70B 109.2 . . ?
C71 C70 H70B 109.2 . . ?
H70A C70 H70B 107.9 . . ?
C72 C71 C70 110.0(11) . . ?
C72 C71 C76 110.7(11) . . ?
C70 C71 C76 107.5(11) . . ?
C72 C71 H71 109.6 . . ?
C70 C71 H71 109.6 . . ?
C76 C71 H71 109.6 . . ?
C71 C72 C73 119.6(13) . . ?
C71 C72 H72A 107.4 . . ?
C73 C72 H72A 107.4 . . ?
C71 C72 H72B 107.4 . . ?
C73 C72 H72B 107.4 . . ?
H72A C72 H72B 107 . . ?
C74 C73 C72 115.4(13) . . ?
C74 C73 H73A 108.4 . . ?
C72 C73 H73A 108.4 . . ?
C74 C73 H73B 108.4 . . ?
C72 C73 H73B 108.4 . . ?
H73A C73 H73B 107.5 . . ?
C73 C74 C75 121.0(15) . . ?
C73 C74 H74A 107.1 . . ?
C75 C74 H74A 107.1 . . ?
C73 C74 H74B 107.1 . . ?
C75 C74 H74B 107.1 . . ?
H74A C74 H74B 106.8 . . ?
C74 C75 H75A 109.5 . . ?
C74 C75 H75B 109.5 . . ?
H75A C75 H75B 109.5 . . ?
C74 C75 H75C 109.5 . . ?
H75A C75 H75C 109.5 . . ?
H75B C75 H75C 109.5 . . ?
C77 C76 C71 112.4(12) . . ?
C77 C76 H76A 109.1 . . ?
C71 C76 H76A 109.1 . . ?
C77 C76 H76B 109.1 . . ?
C71 C76 H76B 109.1 . . ?
H76A C76 H76B 107.9 . . ?
C76 C77 C78 109.8(12) . . ?
C76 C77 H77A 109.7 . . ?
C78 C77 H77A 109.7 . . ?
C76 C77 H77B 109.7 . . ?
C78 C77 H77B 109.7 . . ?
H77A C77 H77B 108.2 . . ?
C79 C78 C77 106.4(13) . . ?
C79 C78 H78A 110.4 . . ?
C77 C78 H78A 110.4 . . ?
C79 C78 H78B 110.4 . . ?
C77 C78 H78B 110.4 . . ?
H78A C78 H78B 108.6 . . ?
C80 C79 C78 113.8(16) . . ?
C80 C79 H79A 108.8 . . ?
C78 C79 H79A 108.8 . . ?
C80 C79 H79B 108.8 . . ?
C78 C79 H79B 108.8 . . ?
H79A C79 H79B 107.7 . . ?
C79 C80 C81 113.0(18) . . ?
C79 C80 H80A 109 . . ?
C81 C80 H80A 109 . . ?
C79 C80 H80B 109 . . ?
C81 C80 H80B 109 . . ?
H80A C80 H80B 107.8 . . ?
C80 C81 H81A 109.5 . . ?
C80 C81 H81B 109.5 . . ?
H81A C81 H81B 109.5 . . ?
C80 C81 H81C 109.5 . . ?
H81A C81 H81C 109.5 . . ?
H81B C81 H81C 109.5 . . ?
N10 C82 H82A 109.5 . . ?
N10 C82 H82B 109.5 . . ?
H82A C82 H82B 109.5 . . ?
N10 C82 H82C 109.5 . . ?
H82A C82 H82C 109.5 . . ?
H82B C82 H82C 109.5 . . ?
N11 N10 N15 119.1(12) . . ?
N11 N10 C82 121.8(12) . . ?
N15 N10 C82 119.1(12) . . ?
N10 N11 C83 101.0(11) . . ?
C87 N12 C85 106.8(10) . . ?
C87 N12 C111 115.8(11) . . ?
C85 N12 C111 133.1(12) . . ?
C89 S3 C86 89.7(6) . . ?
C88 Se3 C91 86.1(5) . . ?
N11 C83 C123 109.2(10) . . ?
N11 C83 C84 130.3(13) . . ?
C123 C83 C84 120.4(12) . . ?
C86 C84 C83 133.1(12) . . ?
C86 C84 C85 105.8(10) . . ?
C83 C84 C85 121.1(11) . . ?
N12 C85 C84 109.0(10) . . ?
N12 C85 C125 133.1(11) . . ?
C84 C85 C125 118.0(11) . . ?
C84 C86 C87 108.6(10) . . ?
C84 C86 S3 137.9(10) . . ?
C87 C86 S3 113.5(9) . . ?
N12 C87 C86 109.7(10) . . ?
N12 C87 C88 137.2(12) . . ?
C86 C87 C88 113.1(10) . . ?
C87 C88 C89 109.1(10) . . ?
C87 C88 Se3 138.5(10) . . ?
C89 C88 Se3 112.4(8) . . ?
C90 C89 C88 115.1(10) . . ?
C90 C89 S3 130.2(10) . . ?
C88 C89 S3 114.7(8) . . ?
C91 C90 C89 114.4(11) . . ?
C91 C90 C105 126.1(11) . . ?
C89 C90 C105 119.5(11) . . ?
C90 C91 C92 120.8(11) . . ?
C90 C91 Se3 111.9(8) . . ?
C92 C91 Se3 127.3(10) . . ?
C93 C92 C91 134.6(13) . . ?
C93 C92 H92 112.7 . . ?
C91 C92 H92 112.7 . . ?
C92 C93 C94 126.2(12) . . ?
C92 C93 C101 125.7(12) . . ?
C94 C93 C101 108.1(10) . . ?
O3 C94 C93 128.8(13) . . ?
O3 C94 C95 123.5(12) . . ?
C93 C94 C95 107.6(11) . . ?
C96 C95 C100 125.0(12) . . ?
C96 C95 C94 127.7(12) . . ?
C100 C95 C94 107.3(11) . . ?
C95 C96 C97 117.8(13) . . ?
C95 C96 H96 121.1 . . ?
C97 C96 H96 121.1 . . ?
F5 C97 C98 123.7(14) . . ?
F5 C97 C96 120.3(13) . . ?
C98 C97 C96 116.1(13) . . ?
C99 C98 F6 118.9(13) . . ?
C99 C98 C97 127.1(13) . . ?
F6 C98 C97 114.0(13) . . ?
C98 C99 C100 115.9(13) . . ?
C98 C99 H99 122.1 . . ?
C100 C99 H99 122.1 . . ?
C95 C100 C99 118.1(12) . . ?
C95 C100 C101 111.4(11) . . ?
C99 C100 C101 130.3(12) . . ?
C102 C101 C100 126.7(12) . . ?
C102 C101 C93 127.6(12) . . ?
C100 C101 C93 105.6(10) . . ?
C101 C102 C103 126.0(13) . . ?
C101 C102 C104 120.3(13) . . ?
C103 C102 C104 113.4(12) . . ?
N13 C103 C102 176.7(18) . . ?
N14 C104 C102 174.3(19) . . ?
C90 C105 C106 116.8(12) . . ?
C90 C105 H10A 108.1 . . ?
C106 C105 H10A 108.1 . . ?
C90 C105 H10B 108.1 . . ?
C106 C105 H10B 108.1 . . ?
H10A C105 H10B 107.3 . . ?
C107 C106 C105 106.2(12) . . ?
C107 C106 H10C 110.5 . . ?
C105 C106 H10C 110.5 . . ?
C107 C106 H10D 110.5 . . ?
C105 C106 H10D 110.5 . . ?
H10C C106 H10D 108.7 . . ?
C106 C107 C108 109.8(14) . . ?
C106 C107 H10E 109.7 . . ?
C108 C107 H10E 109.7 . . ?
C106 C107 H10F 109.7 . . ?
C108 C107 H10F 109.7 . . ?
H10E C107 H10F 108.2 . . ?
C109 C108 C107 114.1(14) . . ?
C109 C108 H10G 108.7 . . ?
C107 C108 H10G 108.7 . . ?
C109 C108 H10H 108.7 . . ?
C107 C108 H10H 108.7 . . ?
H10G C108 H10H 107.6 . . ?
C108 C109 C110 112.7(14) . . ?
C108 C109 H10I 109.1 . . ?
C110 C109 H10I 109.1 . . ?
C108 C109 H10J 109.1 . . ?
C110 C109 H10J 109.1 . . ?
H10I C109 H10J 107.8 . . ?
C109 C110 H11A 109.5 . . ?
C109 C110 H11B 109.5 . . ?
H11A C110 H11B 109.5 . . ?
C109 C110 H11C 109.5 . . ?
H11A C110 H11C 109.5 . . ?
H11B C110 H11C 109.5 . . ?
N12 C111 C112 113.9(13) . . ?
N12 C111 H11D 108.8 . . ?
C112 C111 H11D 108.8 . . ?
N12 C111 H11E 108.8 . . ?
C112 C111 H11E 108.8 . . ?
H11D C111 H11E 107.7 . . ?
C113 C112 C111 110.6(16) . . ?
C113 C112 C117 113.1(17) . . ?
C111 C112 C117 119.9(17) . . ?
C113 C112 H112 103.7 . . ?
C111 C112 H112 103.7 . . ?
C117 C112 H112 103.7 . . ?
C112 C113 C114 112.2(17) . . ?
C112 C113 H11F 109.2 . . ?
C114 C113 H11F 109.2 . . ?
C112 C113 H11G 109.2 . . ?
C114 C113 H11G 109.2 . . ?
H11F C113 H11G 107.9 . . ?
C115 C114 C113 106.1(17) . . ?
C115 C114 H11H 110.5 . . ?
C113 C114 H11H 110.5 . . ?
C115 C114 H11I 110.5 . . ?
C113 C114 H11I 110.5 . . ?
H11H C114 H11I 108.7 . . ?
C116 C115 C114 113.2(19) . . ?
C116 C115 H11J 108.9 . . ?
C114 C115 H11J 108.9 . . ?
C116 C115 H11K 108.9 . . ?
C114 C115 H11K 108.9 . . ?
H11J C115 H11K 107.7 . . ?
C115 C116 H11L 109.5 . . ?
C115 C116 H11M 109.5 . . ?
H11L C116 H11M 109.5 . . ?
C115 C116 H11N 109.5 . . ?
H11L C116 H11N 109.5 . . ?
H11M C116 H11N 109.5 . . ?
C118 C117 C112 107.5(16) . . ?
C118 C117 H11O 110.2 . . ?
C112 C117 H11O 110.2 . . ?
C118 C117 H11P 110.2 . . ?
C112 C117 H11P 110.2 . . ?
H11O C117 H11P 108.5 . . ?
C117 C118 C119 102.0(17) . . ?
C117 C118 H11Q 111.4 . . ?
C119 C118 H11Q 111.4 . . ?
C117 C118 H11R 111.4 . . ?
C119 C118 H11R 111.4 . . ?
H11Q C118 H11R 109.2 . . ?
C120 C119 C118 111.5(15) . . ?
C120 C119 H11S 109.3 . . ?
C118 C119 H11S 109.3 . . ?
C120 C119 H11T 109.3 . . ?
C118 C119 H11T 109.3 . . ?
H11S C119 H11T 108 . . ?
C121 C120 C119 116.7(19) . . ?
C121 C120 H12A 108.1 . . ?
C119 C120 H12A 108.1 . . ?
C121 C120 H12B 108.1 . . ?
C119 C120 H12B 108.1 . . ?
H12A C120 H12B 107.3 . . ?
C120 C121 C122 106(2) . . ?
C120 C121 H12C 110.5 . . ?
C122 C121 H12C 110.5 . . ?
C120 C121 H12D 110.5 . . ?
C122 C121 H12D 110.5 . . ?
H12C C121 H12D 108.7 . . ?
C121 C122 H12E 109.5 . . ?
C121 C122 H12F 109.5 . . ?
H12E C122 H12F 109.5 . . ?
C121 C122 H12G 109.5 . . ?
H12E C122 H12G 109.5 . . ?
H12F C122 H12G 109.5 . . ?
N10 N15 C123 100.5(11) . . ?
C127 N16 C125 105.9(10) . . ?
C127 N16 C151 116.2(11) . . ?
C125 N16 C151 136.4(12) . . ?
C129 S4 C126 90.3(6) . . ?
C128 Se4 C131 86.3(5) . . ?
N15 C123 C83 110.2(11) . . ?
N15 C123 C124 130.0(13) . . ?
C83 C123 C124 119.9(12) . . ?
C126 C124 C123 132.6(12) . . ?
C126 C124 C125 105.4(10) . . ?
C123 C124 C125 122.0(11) . . ?
N16 C125 C124 109.8(10) . . ?
N16 C125 C85 132.1(11) . . ?
C124 C125 C85 118.1(11) . . ?
C124 C126 C127 109.0(10) . . ?
C124 C126 S4 138.6(10) . . ?
C127 C126 S4 112.4(9) . . ?
N16 C127 C126 109.8(10) . . ?
N16 C127 C128 136.8(12) . . ?
C126 C127 C128 113.4(11) . . ?
C129 C128 C127 109.4(10) . . ?
C129 C128 Se4 112.9(8) . . ?
C127 C128 Se4 137.6(10) . . ?
C130 C129 C128 114.0(11) . . ?
C130 C129 S4 131.6(10) . . ?
C128 C129 S4 114.4(9) . . ?
C129 C130 C131 115.2(11) . . ?
C129 C130 C145 119.4(12) . . ?
C131 C130 C145 125.2(12) . . ?
C130 C131 C132 120.1(11) . . ?
C130 C131 Se4 111.7(9) . . ?
C132 C131 Se4 128.2(10) . . ?
C133 C132 C131 132.6(13) . . ?
C133 C132 H132 113.7 . . ?
C131 C132 H132 113.7 . . ?
C132 C133 C134 126.6(12) . . ?
C132 C133 C141 126.2(12) . . ?
C134 C133 C141 107.1(11) . . ?
O4 C134 C133 127.6(13) . . ?
O4 C134 C135 124.8(13) . . ?
C133 C134 C135 107.6(11) . . ?
C136 C135 C140 123.1(12) . . ?
C136 C135 C134 129.4(12) . . ?
C140 C135 C134 107.5(11) . . ?
C135 C136 C137 120.1(13) . . ?
C135 C136 H136 120 . . ?
C137 C136 H136 120 . . ?
F7 C137 C138 121.9(13) . . ?
F7 C137 C136 122.1(13) . . ?
C138 C137 C136 115.9(13) . . ?
C139 C138 F8 121.0(13) . . ?
C139 C138 C137 125.2(14) . . ?
F8 C138 C137 113.7(13) . . ?
C138 C139 C140 118.2(13) . . ?
C138 C139 H139 120.9 . . ?
C140 C139 H139 120.9 . . ?
C135 C140 C139 117.4(12) . . ?
C135 C140 C141 111.2(11) . . ?
C139 C140 C141 131.1(12) . . ?
C142 C141 C140 126.3(12) . . ?
C142 C141 C133 127.3(12) . . ?
C140 C141 C133 106.4(10) . . ?
C141 C142 C143 125.7(13) . . ?
C141 C142 C144 122.9(13) . . ?
C143 C142 C144 111.4(13) . . ?
N17 C143 C142 178(2) . . ?
N18 C144 C142 177(2) . . ?
C130 C145 C146 109.1(12) . . ?
C130 C145 H14A 109.9 . . ?
C146 C145 H14A 109.9 . . ?
C130 C145 H14B 109.9 . . ?
C146 C145 H14B 109.9 . . ?
H14A C145 H14B 108.3 . . ?
C147 C146 C145 110.1(16) . . ?
C147 C146 H14C 109.7 . . ?
C145 C146 H14C 109.6 . . ?
C147 C146 H14D 109.6 . . ?
C145 C146 H14D 109.6 . . ?
H14C C146 H14D 108.2 . . ?
C146 C147 C148 110.7(16) . . ?
C146 C147 H14E 109.5 . . ?
C148 C147 H14E 109.5 . . ?
C146 C147 H14F 109.5 . . ?
C148 C147 H14F 109.5 . . ?
H14E C147 H14F 108.1 . . ?
C149 C148 C147 115.8(17) . . ?
C149 C148 H14G 108.3 . . ?
C147 C148 H14G 108.3 . . ?
C149 C148 H14H 108.3 . . ?
C147 C148 H14H 108.3 . . ?
H14G C148 H14H 107.4 . . ?
C148 C149 C150 119(2) . . ?
C148 C149 H14I 107.6 . . ?
C150 C149 H14I 107.6 . . ?
C148 C149 H14J 107.6 . . ?
C150 C149 H14J 107.6 . . ?
H14I C149 H14J 107.1 . . ?
C149 C150 H15A 109.5 . . ?
C149 C150 H15B 109.5 . . ?
H15A C150 H15B 109.5 . . ?
C149 C150 H15C 109.5 . . ?
H15A C150 H15C 109.5 . . ?
H15B C150 H15C 109.5 . . ?
N16 C151 C152 115.1(13) . . ?
N16 C151 H15D 108.5 . . ?
C152 C151 H15D 108.5 . . ?
N16 C151 H15E 108.5 . . ?
C152 C151 H15E 108.5 . . ?
H15D C151 H15E 107.5 . . ?
C153 C152 C151 116.5(16) . . ?
C153 C152 C157 116.0(16) . . ?
C151 C152 C157 113.4(14) . . ?
C153 C152 H152 102.7 . . ?
C151 C152 H152 102.7 . . ?
C157 C152 H152 102.7 . . ?
C152 C153 C154 121.5(17) . . ?
C152 C153 H15F 107 . . ?
C154 C153 H15F 107 . . ?
C152 C153 H15G 107 . . ?
C154 C153 H15G 107 . . ?
H15F C153 H15G 106.7 . . ?
C155 C154 C153 119.0(18) . . ?
C155 C154 H15H 107.6 . . ?
C153 C154 H15H 107.6 . . ?
C155 C154 H15I 107.6 . . ?
C153 C154 H15I 107.6 . . ?
H15H C154 H15I 107 . . ?
C154 C155 C156 119.2(19) . . ?
C154 C155 H15J 107.5 . . ?
C156 C155 H15J 107.5 . . ?
C154 C155 H15K 107.5 . . ?
C156 C155 H15K 107.5 . . ?
H15J C155 H15K 107 . . ?
C155 C156 H15L 109.5 . . ?
C155 C156 H15M 109.5 . . ?
H15L C156 H15M 109.5 . . ?
C155 C156 H15N 109.5 . . ?
H15L C156 H15N 109.5 . . ?
H15M C156 H15N 109.5 . . ?
C158 C157 C152 112.8(17) . . ?
C158 C157 H15O 109 . . ?
C152 C157 H15O 109 . . ?
C158 C157 H15P 109 . . ?
C152 C157 H15P 109 . . ?
H15O C157 H15P 107.8 . . ?
C157 C158 C159 110.5(18) . . ?
C157 C158 H15Q 109.6 . . ?
C159 C158 H15Q 109.6 . . ?
C157 C158 H15R 109.6 . . ?
C159 C158 H15R 109.6 . . ?
H15Q C158 H15R 108.1 . . ?
C160 C159 C158 109.4(17) . . ?
C160 C159 H15S 109.8 . . ?
C158 C159 H15S 109.8 . . ?
C160 C159 H15T 109.8 . . ?
C158 C159 H15T 109.8 . . ?
H15S C159 H15T 108.2 . . ?
C161 C160 C159 113.8(19) . . ?
C161 C160 H16A 108.8 . . ?
C159 C160 H16A 108.8 . . ?
C161 C160 H16B 108.8 . . ?
C159 C160 H16B 108.8 . . ?
H16A C160 H16B 107.7 . . ?
C160 C161 C162 114.5(19) . . ?
C160 C161 H16C 108.6 . . ?
C162 C161 H16C 108.6 . . ?
C160 C161 H16D 108.6 . . ?
C162 C161 H16D 108.6 . . ?
H16C C161 H16D 107.6 . . ?
C161 C162 H16F 109.5 . . ?
C161 C162 H16G 109.5 . . ?
H16F C162 H16G 109.5 . . ?
C161 C162 H16H 109.5 . . ?
H16F C162 H16H 109.5 . . ?
H16G C162 H16H 109.5 . . ?
N19 C163 H16X 109.5 . . ?
N19 C163 H16Y 109.5 . . ?
H16X C163 H16Y 109.5 . . ?
N19 C163 H16Z 109.5 . . ?
H16X C163 H16Z 109.5 . . ?
H16Y C163 H16Z 109.5 . . ?
N24 N19 N20 118.8(11) . . ?
N24 N19 C163 120.5(11) . . ?
N20 N19 C163 120.4(11) . . ?
N19 N20 C164 100.0(10) . . ?
C168 N21 C166 107.5(9) . . ?
C168 N21 C192 119.4(10) . . ?
C166 N21 C192 132.9(10) . . ?
C170 S5 C167 91.0(6) . . ?
C169 Se5 C172 86.2(5) . . ?
N20 C164 C204 110.7(10) . . ?
N20 C164 C165 128.4(12) . . ?
C204 C164 C165 120.7(11) . . ?
C167 C165 C164 133.1(11) . . ?
C167 C165 C166 106.2(10) . . ?
C164 C165 C166 120.6(11) . . ?
N21 C166 C165 108.1(10) . . ?
N21 C166 C206 133.5(10) . . ?
C165 C166 C206 118.3(10) . . ?
C165 C167 C168 108.9(10) . . ?
C165 C167 S5 139.6(9) . . ?
C168 C167 S5 111.5(8) . . ?
N21 C168 C167 109.2(9) . . ?
N21 C168 C169 136.8(11) . . ?
C167 C168 C169 114.0(10) . . ?
C170 C169 C168 109.8(10) . . ?
C170 C169 Se5 112.8(8) . . ?
C168 C169 Se5 137.3(9) . . ?
C171 C170 C169 114.1(10) . . ?
C171 C170 S5 132.1(10) . . ?
C169 C170 S5 113.7(8) . . ?
C172 C171 C170 115.1(11) . . ?
C172 C171 C186 124.9(11) . . ?
C170 C171 C186 119.4(11) . . ?
C171 C172 C173 121.2(11) . . ?
C171 C172 Se5 111.6(8) . . ?
C173 C172 Se5 126.9(10) . . ?
C174 C173 C172 132.3(12) . . ?
C174 C173 H173 113.8 . . ?
C172 C173 H173 113.8 . . ?
C173 C174 C175 127.8(12) . . ?
C173 C174 C182 123.9(11) . . ?
C175 C174 C182 108.2(10) . . ?
O5 C175 C174 128.9(12) . . ?
O5 C175 C176 124.4(12) . . ?
C174 C175 C176 106.7(11) . . ?
C177 C176 C181 124.2(12) . . ?
C177 C176 C175 127.5(12) . . ?
C181 C176 C175 108.3(11) . . ?
C176 C177 C178 118.3(13) . . ?
C176 C177 H177 120.8 . . ?
C178 C177 H177 120.8 . . ?
F9 C178 C179 124.5(13) . . ?
F9 C178 C177 119.7(13) . . ?
C179 C178 C177 115.8(13) . . ?
C180 C179 F10 118.9(13) . . ?
C180 C179 C178 127.4(13) . . ?
F10 C179 C178 113.6(13) . . ?
C179 C180 C181 115.9(13) . . ?
C179 C180 H180 122 . . ?
C181 C180 H180 122 . . ?
C176 C181 C180 118.3(11) . . ?
C176 C181 C182 110.9(11) . . ?
C180 C181 C182 130.8(12) . . ?
C183 C182 C181 126.1(12) . . ?
C183 C182 C174 128.0(12) . . ?
C181 C182 C174 105.9(10) . . ?
C182 C183 C184 127.5(13) . . ?
C182 C183 C185 120.4(13) . . ?
C184 C183 C185 112.1(13) . . ?
N22 C184 C183 177(2) . . ?
N23 C185 C183 179(2) . . ?
C171 C186 C187 111.0(12) . . ?
C171 C186 H18A 109.4 . . ?
C187 C186 H18A 109.4 . . ?
C171 C186 H18B 109.4 . . ?
C187 C186 H18B 109.4 . . ?
H18A C186 H18B 108 . . ?
C188 C187 C186 110.8(13) . . ?
C188 C187 H18C 109.5 . . ?
C186 C187 H18C 109.5 . . ?
C188 C187 H18D 109.5 . . ?
C186 C187 H18D 109.5 . . ?
H18C C187 H18D 108.1 . . ?
C187 C188 C189 107.6(14) . . ?
C187 C188 H18E 110.2 . . ?
C189 C188 H18E 110.2 . . ?
C187 C188 H18F 110.2 . . ?
C189 C188 H18F 110.2 . . ?
H18E C188 H18F 108.5 . . ?
C190 C189 C188 110.7(15) . . ?
C190 C189 H18G 109.5 . . ?
C188 C189 H18G 109.5 . . ?
C190 C189 H18H 109.5 . . ?
C188 C189 H18H 109.5 . . ?
H18G C189 H18H 108.1 . . ?
C189 C190 C191 112.2(17) . . ?
C189 C190 H19A 109.2 . . ?
C191 C190 H19A 109.2 . . ?
C189 C190 H19B 109.2 . . ?
C191 C190 H19B 109.2 . . ?
H19A C190 H19B 107.9 . . ?
C190 C191 H19C 109.5 . . ?
C190 C191 H19D 109.5 . . ?
H19C C191 H19D 109.5 . . ?
C190 C191 H19E 109.5 . . ?
H19C C191 H19E 109.5 . . ?
H19D C191 H19E 109.5 . . ?
N21 C192 C193 117.5(10) . . ?
N21 C192 H19F 107.9 . . ?
C193 C192 H19F 107.9 . . ?
N21 C192 H19G 107.9 . . ?
C193 C192 H19G 107.9 . . ?
H19F C192 H19G 107.2 . . ?
C194 C193 C192 123.6(12) . . ?
C194 C193 C198 119.1(13) . . ?
C192 C193 C198 111.6(12) . . ?
C194 C193 H193 97.9 . . ?
C192 C193 H193 97.9 . . ?
C198 C193 H193 97.9 . . ?
C193 C194 C195 124.1(13) . . ?
C193 C194 H19H 106.3 . . ?
C195 C194 H19H 106.3 . . ?
C193 C194 H19I 106.3 . . ?
C195 C194 H19I 106.3 . . ?
H19H C194 H19I 106.4 . . ?
C196 C195 C194 119.6(13) . . ?
C196 C195 H19J 107.4 . . ?
C194 C195 H19J 107.4 . . ?
C196 C195 H19K 107.4 . . ?
C194 C195 H19K 107.4 . . ?
H19J C195 H19K 106.9 . . ?
C195 C196 C197 120.5(16) . . ?
C195 C196 H19L 107.2 . . ?
C197 C196 H19L 107.2 . . ?
C195 C196 H19M 107.2 . . ?
C197 C196 H19M 107.2 . . ?
H19L C196 H19M 106.8 . . ?
C196 C197 H19N 109.5 . . ?
C196 C197 H19O 109.5 . . ?
H19N C197 H19O 109.5 . . ?
C196 C197 H19P 109.5 . . ?
H19N C197 H19P 109.5 . . ?
H19O C197 H19P 109.5 . . ?
C199 C198 C193 108.9(13) . . ?
C199 C198 H19Q 109.9 . . ?
C193 C198 H19Q 109.9 . . ?
C199 C198 H19R 109.9 . . ?
C193 C198 H19R 109.9 . . ?
H19Q C198 H19R 108.3 . . ?
C198 C199 C200 106.3(13) . . ?
C198 C199 H19S 110.5 . . ?
C200 C199 H19S 110.5 . . ?
C198 C199 H19T 110.5 . . ?
C200 C199 H19T 110.5 . . ?
H19S C199 H19T 108.7 . . ?
C201 C200 C199 106.4(13) . . ?
C201 C200 H20A 110.4 . . ?
C199 C200 H20A 110.4 . . ?
C201 C200 H20B 110.4 . . ?
C199 C200 H20B 110.4 . . ?
H20A C200 H20B 108.6 . . ?
C202 C201 C200 109.4(14) . . ?
C202 C201 H20C 109.8 . . ?
C200 C201 H20C 109.8 . . ?
C202 C201 H20D 109.8 . . ?
C200 C201 H20D 109.8 . . ?
H20C C201 H20D 108.2 . . ?
C201 C202 C203 110.5(16) . . ?
C201 C202 H20E 109.6 . . ?
C203 C202 H20E 109.6 . . ?
C201 C202 H20F 109.6 . . ?
C203 C202 H20F 109.6 . . ?
H20E C202 H20F 108.1 . . ?
C202 C203 H20G 109.5 . . ?
C202 C203 H20H 109.5 . . ?
H20G C203 H20H 109.5 . . ?
C202 C203 H20I 109.5 . . ?
H20G C203 H20I 109.5 . . ?
H20H C203 H20I 109.5 . . ?
N19 N24 C204 100.4(10) . . ?
C208 N25 C206 107.5(9) . . ?
C208 N25 C232 117.8(10) . . ?
C206 N25 C232 132.4(10) . . ?
C210 S6 C207 90.2(5) . . ?
C209 Se6 C212 85.9(5) . . ?
N24 C204 C164 110.1(10) . . ?
N24 C204 C205 129.2(12) . . ?
C164 C204 C205 120.5(11) . . ?
C207 C205 C204 132.8(11) . . ?
C207 C205 C206 106.0(9) . . ?
C204 C205 C206 121.2(11) . . ?
N25 C206 C205 108.4(10) . . ?
N25 C206 C166 133.5(10) . . ?
C205 C206 C166 118.0(10) . . ?
C205 C207 C208 109.7(9) . . ?
C205 C207 S6 138.8(9) . . ?
C208 C207 S6 111.5(8) . . ?
N25 C208 C207 108.3(9) . . ?
N25 C208 C209 137.0(10) . . ?
C207 C208 C209 114.7(9) . . ?
C208 C209 C210 109.2(9) . . ?
C208 C209 Se6 137.6(9) . . ?
C210 C209 Se6 112.9(8) . . ?
C211 C210 C209 114.7(10) . . ?
C211 C210 S6 130.7(9) . . ?
C209 C210 S6 114.3(8) . . ?
C210 C211 C212 113.5(10) . . ?
C210 C211 C226 120.1(11) . . ?
C212 C211 C226 126.4(11) . . ?
C211 C212 C213 119.7(10) . . ?
C211 C212 Se6 112.9(8) . . ?
C213 C212 Se6 127.4(9) . . ?
C214 C213 C212 133.0(12) . . ?
C214 C213 H213 113.5 . . ?
C212 C213 H213 113.5 . . ?
C213 C214 C215 126.4(12) . . ?
C213 C214 C222 125.4(11) . . ?
C215 C214 C222 108.0(10) . . ?
O6 C215 C214 129.1(12) . . ?
O6 C215 C216 123.1(12) . . ?
C214 C215 C216 107.6(11) . . ?
C221 C216 C217 125.9(12) . . ?
C221 C216 C215 106.2(11) . . ?
C217 C216 C215 127.8(12) . . ?
C216 C217 C218 117.2(13) . . ?
C216 C217 H217 121.4 . . ?
C218 C217 H217 121.4 . . ?
F11 C218 C219 124.3(14) . . ?
F11 C218 C217 119.9(14) . . ?
C219 C218 C217 115.7(13) . . ?
C220 C219 C218 127.8(14) . . ?
C220 C219 F12 120.0(14) . . ?
C218 C219 F12 112.1(13) . . ?
C219 C220 C221 116.1(13) . . ?
C219 C220 H220 122 . . ?
C221 C220 H220 122 . . ?
C216 C221 C220 117.2(12) . . ?
C216 C221 C222 112.9(11) . . ?
C220 C221 C222 129.7(12) . . ?
C223 C222 C221 128.1(12) . . ?
C223 C222 C214 126.7(12) . . ?
C221 C222 C214 105.1(10) . . ?
C222 C223 C224 126.5(14) . . ?
C222 C223 C225 119.9(14) . . ?
C224 C223 C225 113.5(13) . . ?
N26 C224 C223 175(2) . . ?
N27 C225 C223 177(2) . . ?
C211 C226 C227 111.7(10) . . ?
C211 C226 H22A 109.3 . . ?
C227 C226 H22A 109.3 . . ?
C211 C226 H22B 109.3 . . ?
C227 C226 H22B 109.3 . . ?
H22A C226 H22B 107.9 . . ?
C228 C227 C226 113.3(12) . . ?
C228 C227 H22C 108.9 . . ?
C226 C227 H22C 108.9 . . ?
C228 C227 H22D 108.9 . . ?
C226 C227 H22D 108.9 . . ?
H22C C227 H22D 107.7 . . ?
C227 C228 C229 109.6(13) . . ?
C227 C228 H22E 109.7 . . ?
C229 C228 H22E 109.7 . . ?
C227 C228 H22F 109.7 . . ?
C229 C228 H22F 109.7 . . ?
H22E C228 H22F 108.2 . . ?
C230 C229 C228 110.9(15) . . ?
C230 C229 H22G 109.5 . . ?
C228 C229 H22G 109.5 . . ?
C230 C229 H22H 109.5 . . ?
C228 C229 H22H 109.5 . . ?
H22G C229 H22H 108.1 . . ?
C229 C230 C231 117.4(16) . . ?
C229 C230 H23A 108 . . ?
C231 C230 H23A 108 . . ?
C229 C230 H23B 108 . . ?
C231 C230 H23B 108 . . ?
H23A C230 H23B 107.2 . . ?
C230 C231 H23C 109.5 . . ?
C230 C231 H23D 109.5 . . ?
H23C C231 H23D 109.5 . . ?
C230 C231 H23E 109.5 . . ?
H23C C231 H23E 109.5 . . ?
H23D C231 H23E 109.5 . . ?
N25 C232 C233 116.3(10) . . ?
N25 C232 H23F 108.2 . . ?
C233 C232 H23F 108.2 . . ?
N25 C232 H23G 108.2 . . ?
C233 C232 H23G 108.2 . . ?
H23F C232 H23G 107.4 . . ?
C234 C233 C232 110.1(12) . . ?
C234 C233 C238 107.6(12) . . ?
C232 C233 C238 108.5(13) . . ?
C234 C233 H233 110.2 . . ?
C232 C233 H233 110.2 . . ?
C238 C233 H233 110.2 . . ?
C235 C234 C233 117.4(13) . . ?
C235 C234 H23H 108 . . ?
C233 C234 H23H 108 . . ?
C235 C234 H23I 108 . . ?
C233 C234 H23I 108 . . ?
H23H C234 H23I 107.2 . . ?
C234 C235 C236 117.6(13) . . ?
C234 C235 H23J 107.9 . . ?
C236 C235 H23J 107.9 . . ?
C234 C235 H23K 107.9 . . ?
C236 C235 H23K 107.9 . . ?
H23J C235 H23K 107.2 . . ?
C235 C236 C237 116.6(15) . . ?
C235 C236 H23L 108.1 . . ?
C237 C236 H23L 108.1 . . ?
C235 C236 H23M 108.1 . . ?
C237 C236 H23M 108.1 . . ?
H23L C236 H23M 107.3 . . ?
C236 C237 H23N 109.5 . . ?
C236 C237 H23O 109.5 . . ?
H23N C237 H23O 109.5 . . ?
C236 C237 H23P 109.5 . . ?
H23N C237 H23P 109.5 . . ?
H23O C237 H23P 109.5 . . ?
C239 C238 C233 110.0(15) . . ?
C239 C238 H23Q 109.7 . . ?
C233 C238 H23Q 109.7 . . ?
C239 C238 H23R 109.7 . . ?
C233 C238 H23R 109.7 . . ?
H23Q C238 H23R 108.2 . . ?
C238 C239 C240 106.9(17) . . ?
C238 C239 H23S 110.3 . . ?
C240 C239 H23S 110.3 . . ?
C238 C239 H23T 110.3 . . ?
C240 C239 H23T 110.3 . . ?
H23S C239 H23T 108.6 . . ?
C239 C240 C241 108.2(17) . . ?
C239 C240 H24C 110.1 . . ?
C241 C240 H24C 110.1 . . ?
C239 C240 H24D 110.1 . . ?
C241 C240 H24D 110.1 . . ?
H24C C240 H24D 108.4 . . ?
C242 C241 C240 107.1(18) . . ?
C242 C241 H24E 110.3 . . ?
C240 C241 H24E 110.3 . . ?
C242 C241 H24F 110.3 . . ?
C240 C241 H24F 110.3 . . ?
H24E C241 H24F 108.5 . . ?
C241 C242 C243 117(2) . . ?
C241 C242 H24G 108.1 . . ?
C243 C242 H24G 108.1 . . ?
C241 C242 H24H 108.1 . . ?
C243 C242 H24H 108.1 . . ?
H24G C242 H24H 107.3 . . ?
C242 C243 H24I 109.5 . . ?
C242 C243 H24J 109.5 . . ?
H24I C243 H24J 109.5 . . ?
C242 C243 H24K 109.5 . . ?
H24I C243 H24K 109.5 . . ?
H24J C243 H24K 109.5 . . ?

loop_
_geom_bond_atom_site_label_1
_geom_bond_atom_site_label_2
_geom_bond_distance
_geom_bond_site_symmetry_2
_geom_bond_publ_flag
N2 N1 1.328(11) . ?
N2 C2 1.342(11) . ?
N3 C4 1.392(11) . ?
N3 C6 1.399(11) . ?
N3 C30 1.466(11) . ?
N4 C22 1.151(12) . ?
N5 C23 1.153(12) . ?
O1 C13 1.235(11) . ?
F1 C16 1.324(13) . ?
F2 C17 1.379(13) . ?
S1 C8 1.732(11) . ?
S1 C5 1.733(10) . ?
Se1 C7 1.845(10) . ?
Se1 C10 1.903(10) . ?
C2 C42 1.388(16) . ?
C2 C3 1.409(12) . ?
C3 C5 1.378(12) . ?
C3 C4 1.432(12) . ?
C4 C44 1.423(16) . ?
C5 C6 1.402(12) . ?
C6 C7 1.408(11) . ?
C7 C8 1.434(12) . ?
C8 C9 1.394(12) . ?
C9 C10 1.395(12) . ?
C9 C24 1.523(12) . ?
C10 C11 1.402(12) . ?
C11 C12 1.364(12) . ?
C11 H11 0.95 . ?
C12 C13 1.440(13) . ?
C12 C20 1.473(12) . ?
C13 C14 1.488(13) . ?
C14 C19 1.366(13) . ?
C14 C15 1.380(13) . ?
C15 C16 1.422(14) . ?
C15 H15 0.95 . ?
C16 C17 1.360(14) . ?
C17 C18 1.348(14) . ?
C18 C19 1.422(13) . ?
C18 H18 0.95 . ?
C19 C20 1.452(13) . ?
C20 C21 1.370(12) . ?
C21 C23 1.445(13) . ?
C21 C22 1.447(13) . ?
C24 C25 1.568(13) . ?
C24 H24A 0.99 . ?
C24 H24B 0.99 . ?
C25 C26 1.417(14) . ?
C25 H25A 0.99 . ?
C25 H25B 0.99 . ?
C26 C27 1.627(15) . ?
C26 H26A 0.99 . ?
C26 H26B 0.99 . ?
C27 C28 1.474(16) . ?
C27 H27A 0.99 . ?
C27 H27B 0.99 . ?
C28 C29 1.565(16) . ?
C28 H28A 0.99 . ?
C28 H28B 0.99 . ?
C29 H29A 0.98 . ?
C29 H29B 0.98 . ?
C29 H29C 0.98 . ?
C30 C31 1.493(14) . ?
C30 H30A 0.99 . ?
C30 H30B 0.99 . ?
C31 C32 1.383(14) . ?
C31 C36 1.611(14) . ?
C31 H31 1 . ?
C32 C33 1.464(14) . ?
C32 H32A 0.99 . ?
C32 H32B 0.99 . ?
C33 C34 1.429(16) . ?
C33 H33A 0.99 . ?
C33 H33B 0.99 . ?
C34 C35 1.484(16) . ?
C34 H34A 0.99 . ?
C34 H34B 0.99 . ?
C35 H35A 0.98 . ?
C35 H35B 0.98 . ?
C35 H35C 0.98 . ?
C36 C37 1.458(16) . ?
C36 H36A 0.99 . ?
C36 H36B 0.99 . ?
C37 C38 1.654(16) . ?
C37 H37A 0.99 . ?
C37 H37B 0.99 . ?
C38 C39 1.608(17) . ?
C38 H38A 0.99 . ?
C38 H38B 0.99 . ?
C39 C40 1.449(15) . ?
C39 H39A 0.99 . ?
C39 H39B 0.99 . ?
C40 C41 1.644(19) . ?
C40 H40A 0.99 . ?
C40 H40B 0.99 . ?
C41 H41A 0.98 . ?
C41 H41B 0.98 . ?
C41 H41C 0.98 . ?
C1 N1 1.463(12) . ?
C1 H1A 0.98 . ?
C1 H1B 0.98 . ?
C1 H1C 0.98 . ?
N1 N6 1.331(10) . ?
N6 C42 1.337(11) . ?
N7 C46 1.373(11) . ?
N7 C44 1.435(11) . ?
N7 C70 1.453(11) . ?
N8 C62 1.141(12) . ?
N9 C63 1.164(12) . ?
O2 C53 1.231(11) . ?
F3 C56 1.321(12) . ?
F4 C57 1.373(11) . ?
S2 C45 1.733(10) . ?
S2 C48 1.741(10) . ?
Se2 C47 1.852(10) . ?
Se2 C50 1.906(11) . ?
C42 C43 1.420(11) . ?
C43 C45 1.398(11) . ?
C43 C44 1.443(12) . ?
C45 C46 1.395(12) . ?
C46 C47 1.414(11) . ?
C47 C48 1.412(12) . ?
C48 C49 1.396(12) . ?
C49 C50 1.393(12) . ?
C49 C64 1.521(12) . ?
C50 C51 1.416(12) . ?
C51 C52 1.397(12) . ?
C51 H51 0.95 . ?
C52 C53 1.444(12) . ?
C52 C60 1.457(12) . ?
C53 C54 1.495(12) . ?
C54 C55 1.362(12) . ?
C54 C59 1.364(12) . ?
C55 C56 1.417(13) . ?
C55 H55 0.95 . ?
C56 C57 1.363(13) . ?
C57 C58 1.341(13) . ?
C58 C59 1.428(12) . ?
C58 H58 0.95 . ?
C59 C60 1.457(12) . ?
C60 C61 1.351(12) . ?
C61 C62 1.440(13) . ?
C61 C63 1.451(13) . ?
C64 C65 1.558(14) . ?
C64 H64A 0.99 . ?
C64 H64B 0.99 . ?
C65 C66 1.445(14) . ?
C65 H65A 0.99 . ?
C65 H65B 0.99 . ?
C66 C67 1.606(15) . ?
C66 H66A 0.99 . ?
C66 H66B 0.99 . ?
C67 C68 1.544(16) . ?
C67 H67A 0.99 . ?
C67 H67B 0.99 . ?
C68 C69 1.576(17) . ?
C68 H68A 0.99 . ?
C68 H68B 0.99 . ?
C69 H69A 0.98 . ?
C69 H69B 0.98 . ?
C69 H69C 0.98 . ?
C70 C71 1.550(13) . ?
C70 H70A 0.99 . ?
C70 H70B 0.99 . ?
C71 C72 1.472(13) . ?
C71 C76 1.603(14) . ?
C71 H71 1 . ?
C72 C73 1.517(13) . ?
C72 H72A 0.99 . ?
C72 H72B 0.99 . ?
C73 C74 1.474(14) . ?
C73 H73A 0.99 . ?
C73 H73B 0.99 . ?
C74 C75 1.480(15) . ?
C74 H74A 0.99 . ?
C74 H74B 0.99 . ?
C75 H75A 0.98 . ?
C75 H75B 0.98 . ?
C75 H75C 0.98 . ?
C76 C77 1.474(15) . ?
C76 H76A 0.99 . ?
C76 H76B 0.99 . ?
C77 C78 1.621(15) . ?
C77 H77A 0.99 . ?
C77 H77B 0.99 . ?
C78 C79 1.606(17) . ?
C78 H78A 0.99 . ?
C78 H78B 0.99 . ?
C79 C80 1.443(15) . ?
C79 H79A 0.99 . ?
C79 H79B 0.99 . ?
C80 C81 1.671(19) . ?
C80 H80A 0.99 . ?
C80 H80B 0.99 . ?
C81 H81A 0.98 . ?
C81 H81B 0.98 . ?
C81 H81C 0.98 . ?
C82 N10 1.462(13) . ?
C82 H82A 0.98 . ?
C82 H82B 0.98 . ?
C82 H82C 0.98 . ?
N10 N11 1.325(11) . ?
N10 N15 1.327(11) . ?
N11 C83 1.347(12) . ?
N12 C87 1.383(12) . ?
N12 C85 1.392(12) . ?
N12 C111 1.459(12) . ?
N13 C103 1.137(12) . ?
N14 C104 1.155(12) . ?
O3 C94 1.235(11) . ?
F5 C97 1.319(12) . ?
F6 C98 1.372(12) . ?
S3 C89 1.721(11) . ?
S3 C86 1.735(11) . ?
Se3 C88 1.847(11) . ?
Se3 C91 1.925(11) . ?
C83 C123 1.379(17) . ?
C83 C84 1.414(12) . ?
C84 C86 1.389(12) . ?
C84 C85 1.440(12) . ?
C85 C125 1.441(17) . ?
C86 C87 1.395(12) . ?
C87 C88 1.422(12) . ?
C88 C89 1.431(12) . ?
C89 C90 1.395(12) . ?
C90 C91 1.390(12) . ?
C90 C105 1.522(13) . ?
C91 C92 1.407(12) . ?
C92 C93 1.385(12) . ?
C92 H92 0.95 . ?
C93 C94 1.431(13) . ?
C93 C101 1.471(12) . ?
C94 C95 1.482(13) . ?
C95 C96 1.357(12) . ?
C95 C100 1.379(12) . ?
C96 C97 1.418(13) . ?
C96 H96 0.95 . ?
C97 C98 1.379(14) . ?
C98 C99 1.359(13) . ?
C99 C100 1.416(12) . ?
C99 H99 0.95 . ?
C100 C101 1.450(12) . ?
C101 C102 1.353(12) . ?
C102 C103 1.431(13) . ?
C102 C104 1.453(13) . ?
C105 C106 1.562(14) . ?
C105 H10A 0.99 . ?
C105 H10B 0.99 . ?
C106 C107 1.424(14) . ?
C106 H10C 0.99 . ?
C106 H10D 0.99 . ?
C107 C108 1.632(15) . ?
C107 H10E 0.99 . ?
C107 H10F 0.99 . ?
C108 C109 1.494(15) . ?
C108 H10G 0.99 . ?
C108 H10H 0.99 . ?
C109 C110 1.548(15) . ?
C109 H10I 0.99 . ?
C109 H10J 0.99 . ?
C110 H11A 0.98 . ?
C110 H11B 0.98 . ?
C110 H11C 0.98 . ?
C111 C112 1.514(15) . ?
C111 H11D 0.99 . ?
C111 H11E 0.99 . ?
C112 C113 1.451(16) . ?
C112 C117 1.563(16) . ?
C112 H112 1 . ?
C113 C114 1.538(16) . ?
C113 H11F 0.99 . ?
C113 H11G 0.99 . ?
C114 C115 1.531(17) . ?
C114 H11H 0.99 . ?
C114 H11I 0.99 . ?
C115 C116 1.463(17) . ?
C115 H11J 0.99 . ?
C115 H11K 0.99 . ?
C116 H11L 0.98 . ?
C116 H11M 0.98 . ?
C116 H11N 0.98 . ?
C117 C118 1.515(17) . ?
C117 H11O 0.99 . ?
C117 H11P 0.99 . ?
C118 C119 1.611(18) . ?
C118 H11Q 0.99 . ?
C118 H11R 0.99 . ?
C119 C120 1.609(18) . ?
C119 H11S 0.99 . ?
C119 H11T 0.99 . ?
C120 C121 1.463(17) . ?
C120 H12A 0.99 . ?
C120 H12B 0.99 . ?
C121 C122 1.649(19) . ?
C121 H12C 0.99 . ?
C121 H12D 0.99 . ?
C122 H12E 0.98 . ?
C122 H12F 0.98 . ?
C122 H12G 0.98 . ?
N15 C123 1.343(12) . ?
N16 C127 1.386(11) . ?
N16 C125 1.409(12) . ?
N16 C151 1.445(12) . ?
N17 C143 1.136(12) . ?
N18 C144 1.160(12) . ?
O4 C134 1.241(11) . ?
F7 C137 1.309(12) . ?
F8 C138 1.354(12) . ?
S4 C129 1.723(11) . ?
S4 C126 1.741(11) . ?
Se4 C128 1.842(11) . ?
Se4 C131 1.893(11) . ?
C123 C124 1.405(12) . ?
C124 C126 1.394(12) . ?
C124 C125 1.429(12) . ?
C126 C127 1.398(12) . ?
C127 C128 1.429(12) . ?
C128 C129 1.416(13) . ?
C129 C130 1.388(12) . ?
C130 C131 1.389(13) . ?
C130 C145 1.519(13) . ?
C131 C132 1.426(12) . ?
C132 C133 1.381(12) . ?
C132 H132 0.95 . ?
C133 C134 1.446(13) . ?
C133 C141 1.471(13) . ?
C134 C135 1.482(13) . ?
C135 C136 1.355(12) . ?
C135 C140 1.375(12) . ?
C136 C137 1.397(13) . ?
C136 H136 0.95 . ?
C137 C138 1.381(13) . ?
C138 C139 1.340(13) . ?
C139 C140 1.413(13) . ?
C139 H139 0.95 . ?
C140 C141 1.448(13) . ?
C141 C142 1.373(12) . ?
C142 C143 1.429(13) . ?
C142 C144 1.438(13) . ?
C145 C146 1.565(14) . ?
C145 H14A 0.99 . ?
C145 H14B 0.99 . ?
C146 C147 1.414(15) . ?
C146 H14C 0.99 . ?
C146 H14D 0.99 . ?
C147 C148 1.639(16) . ?
C147 H14E 0.99 . ?
C147 H14F 0.99 . ?
C148 C149 1.508(17) . ?
C148 H14G 0.99 . ?
C148 H14H 0.99 . ?
C149 C150 1.530(17) . ?
C149 H14I 0.99 . ?
C149 H14J 0.99 . ?
C150 H15A 0.98 . ?
C150 H15B 0.98 . ?
C150 H15C 0.98 . ?
C151 C152 1.509(15) . ?
C151 H15D 0.99 . ?
C151 H15E 0.99 . ?
C152 C153 1.424(15) . ?
C152 C157 1.589(15) . ?
C152 H152 1 . ?
C153 C154 1.489(15) . ?
C153 H15F 0.99 . ?
C153 H15G 0.99 . ?
C154 C155 1.427(16) . ?
C154 H15H 0.99 . ?
C154 H15I 0.99 . ?
C155 C156 1.473(16) . ?
C155 H15J 0.99 . ?
C155 H15K 0.99 . ?
C156 H15L 0.98 . ?
C156 H15M 0.98 . ?
C156 H15N 0.98 . ?
C157 C158 1.456(17) . ?
C157 H15O 0.99 . ?
C157 H15P 0.99 . ?
C158 C159 1.662(17) . ?
C158 H15Q 0.99 . ?
C158 H15R 0.99 . ?
C159 C160 1.640(19) . ?
C159 H15S 0.99 . ?
C159 H15T 0.99 . ?
C160 C161 1.540(2) . ?
C160 H16A 0.99 . ?
C160 H16B 0.99 . ?
C161 C162 1.643(19) . ?
C161 H16C 0.99 . ?
C161 H16D 0.99 . ?
C162 H16F 0.98 . ?
C162 H16G 0.98 . ?
C162 H16H 0.98 . ?
C163 N19 1.447(12) . ?
C163 H16X 0.98 . ?
C163 H16Y 0.98 . ?
C163 H16Z 0.98 . ?
N19 N24 1.327(10) . ?
N19 N20 1.337(11) . ?
N20 C164 1.343(11) . ?
N21 C168 1.374(11) . ?
N21 C166 1.402(11) . ?
N21 C192 1.454(11) . ?
N22 C184 1.137(12) . ?
N23 C185 1.166(13) . ?
O5 C175 1.234(11) . ?
F9 C178 1.328(12) . ?
F10 C179 1.366(12) . ?
S5 C170 1.723(11) . ?
S5 C167 1.743(10) . ?
Se5 C169 1.849(10) . ?
Se5 C172 1.901(11) . ?
C164 C204 1.356(16) . ?
C164 C165 1.415(11) . ?
C165 C167 1.385(12) . ?
C165 C166 1.434(12) . ?
C166 C206 1.439(16) . ?
C167 C168 1.395(12) . ?
C168 C169 1.426(12) . ?
C169 C170 1.412(12) . ?
C170 C171 1.397(12) . ?
C171 C172 1.384(12) . ?
C171 C186 1.526(13) . ?
C172 C173 1.409(12) . ?
C173 C174 1.388(12) . ?
C173 H173 0.95 . ?
C174 C175 1.441(13) . ?
C174 C182 1.478(13) . ?
C175 C176 1.501(13) . ?
C176 C177 1.355(12) . ?
C176 C181 1.371(12) . ?
C177 C178 1.419(13) . ?
C177 H177 0.95 . ?
C178 C179 1.368(13) . ?
C179 C180 1.342(13) . ?
C180 C181 1.423(12) . ?
C180 H180 0.95 . ?
C181 C182 1.462(12) . ?
C182 C183 1.371(12) . ?
C183 C184 1.441(13) . ?
C183 C185 1.447(13) . ?
C186 C187 1.570(14) . ?
C186 H18A 0.99 . ?
C186 H18B 0.99 . ?
C187 C188 1.474(15) . ?
C187 H18C 0.99 . ?
C187 H18D 0.99 . ?
C188 C189 1.658(16) . ?
C188 H18E 0.99 . ?
C188 H18F 0.99 . ?
C189 C190 1.541(16) . ?
C189 H18G 0.99 . ?
C189 H18H 0.99 . ?
C190 C191 1.575(17) . ?
C190 H19A 0.99 . ?
C190 H19B 0.99 . ?
C191 H19C 0.98 . ?
C191 H19D 0.98 . ?
C191 H19E 0.98 . ?
C192 C193 1.498(13) . ?
C192 H19F 0.99 . ?
C192 H19G 0.99 . ?
C193 C194 1.408(12) . ?
C193 C198 1.579(14) . ?
C193 H193 1 . ?
C194 C195 1.473(14) . ?
C194 H19H 0.99 . ?
C194 H19I 0.99 . ?
C195 C196 1.439(14) . ?
C195 H19J 0.99 . ?
C195 H19K 0.99 . ?
C196 C197 1.468(15) . ?
C196 H19L 0.99 . ?
C196 H19M 0.99 . ?
C197 H19N 0.98 . ?
C197 H19O 0.98 . ?
C197 H19P 0.98 . ?
C198 C199 1.482(15) . ?
C198 H19Q 0.99 . ?
C198 H19R 0.99 . ?
C199 C200 1.625(15) . ?
C199 H19S 0.99 . ?
C199 H19T 0.99 . ?
C200 C201 1.583(17) . ?
C200 H20A 0.99 . ?
C200 H20B 0.99 . ?
C201 C202 1.496(15) . ?
C201 H20C 0.99 . ?
C201 H20D 0.99 . ?
C202 C203 1.620(17) . ?
C202 H20E 0.99 . ?
C202 H20F 0.99 . ?
C203 H20G 0.98 . ?
C203 H20H 0.98 . ?
C203 H20I 0.98 . ?
N24 C204 1.346(11) . ?
N25 C208 1.377(11) . ?
N25 C206 1.410(11) . ?
N25 C232 1.472(11) . ?
N26 C224 1.135(13) . ?
N27 C225 1.159(13) . ?
O6 C215 1.232(11) . ?
F11 C218 1.319(12) . ?
F12 C219 1.381(12) . ?
S6 C210 1.738(10) . ?
S6 C207 1.745(10) . ?
Se6 C209 1.840(10) . ?
Se6 C212 1.889(10) . ?
C204 C205 1.409(12) . ?
C205 C207 1.377(11) . ?
C205 C206 1.431(12) . ?
C207 C208 1.408(12) . ?
C208 C209 1.413(11) . ?
C209 C210 1.420(12) . ?
C210 C211 1.390(12) . ?
C211 C212 1.398(12) . ?
C211 C226 1.518(12) . ?
C212 C213 1.416(12) . ?
C213 C214 1.389(12) . ?
C213 H213 0.95 . ?
C214 C215 1.434(12) . ?
C214 C222 1.474(12) . ?
C215 C216 1.499(13) . ?
C216 C221 1.368(13) . ?
C216 C217 1.369(12) . ?
C217 C218 1.421(13) . ?
C217 H217 0.95 . ?
C218 C219 1.374(14) . ?
C219 C220 1.350(13) . ?
C220 C221 1.421(13) . ?
C220 H220 0.95 . ?
C221 C222 1.444(12) . ?
C222 C223 1.366(12) . ?
C223 C224 1.418(13) . ?
C223 C225 1.459(14) . ?
C226 C227 1.577(13) . ?
C226 H22A 0.99 . ?
C226 H22B 0.99 . ?
C227 C228 1.442(13) . ?
C227 H22C 0.99 . ?
C227 H22D 0.99 . ?
C228 C229 1.630(15) . ?
C228 H22E 0.99 . ?
C228 H22F 0.99 . ?
C229 C230 1.518(16) . ?
C229 H22G 0.99 . ?
C229 H22H 0.99 . ?
C230 C231 1.553(16) . ?
C230 H23A 0.99 . ?
C230 H23B 0.99 . ?
C231 H23C 0.98 . ?
C231 H23D 0.98 . ?
C231 H23E 0.98 . ?
C232 C233 1.531(13) . ?
C232 H23F 0.99 . ?
C232 H23G 0.99 . ?
C233 C234 1.507(13) . ?
C233 C238 1.606(15) . ?
C233 H233 1 . ?
C234 C235 1.487(14) . ?
C234 H23H 0.99 . ?
C234 H23I 0.99 . ?
C235 C236 1.489(14) . ?
C235 H23J 0.99 . ?
C235 H23K 0.99 . ?
C236 C237 1.499(15) . ?
C236 H23L 0.99 . ?
C236 H23M 0.99 . ?
C237 H23N 0.98 . ?
C237 H23O 0.98 . ?
C237 H23P 0.98 . ?
C238 C239 1.468(16) . ?
C238 H23Q 0.99 . ?
C238 H23R 0.99 . ?
C239 C240 1.643(18) . ?
C239 H23S 0.99 . ?
C239 H23T 0.99 . ?
C240 C241 1.651(18) . ?
C240 H24C 0.99 . ?
C240 H24D 0.99 . ?
C241 C242 1.475(17) . ?
C241 H24E 0.99 . ?
C241 H24F 0.99 . ?
C242 C243 1.631(19) . ?
C242 H24G 0.99 . ?
C242 H24H 0.99 . ?
C243 H24I 0.98 . ?
C243 H24J 0.98 . ?
C243 H24K 0.98 . ?
